data_7063173
loop_
_publ_author_name
'Kolbunova, Anastasia V.'
'Klyukin, Ilya N.'
'Novikov, Alexander S.'
'Nelyubin, Alexey V.'
'Zhdanov, Andrey P.'
'Kubasov, Alexey S.'
'Selivanov, Nikita A.'
'Bykov, Alexander Yu.'
'Zhizhin, Konstantin Yu.'
'Kuznetsov, Nikolay T.'

_publ_section_title
;
 Carboxonium derivatives based on closo-dodecaborate anions
 [1,2-B12H10O2CR]&#x2212;: synthesis and molecular orbital analysis
;
_journal_issue 18
_journal_name_full 'New Journal of Chemistry'
_journal_page_first 8361
_journal_page_last 8370
_journal_paper_doi 10.1039/D4NJ01048E
_journal_volume 48
_journal_year 2024
_chemical_formula_moiety 'C3 H15 B12 O2, C16 H36 N'
_chemical_formula_sum 'C19 H51 B12 N O2'
_chemical_formula_weight 455.32
_space_group_crystal_system monoclinic
_space_group_IT_number 14
_space_group_name_Hall '-P 2yn'
_space_group_name_H-M_alt 'P 1 21/n 1'
_atom_sites_solution_hydrogens geom
_audit_creation_date 2024-02-01
_audit_creation_method
;
Olex2 1.5
(compiled 2023.08.24 svn.re1ec1418 for OlexSys, GUI svn.r6817)
;
_audit_update_record
;
2024-03-19 deposited with the CCDC.	2024-04-03 downloaded from the CCDC.
;
_cell_angle_alpha 90
_cell_angle_beta 95.05(4)
_cell_angle_gamma 90
_cell_formula_units_Z 4
_cell_length_a 9.167(6)
_cell_length_b 21.48(3)
_cell_length_c 14.716(16)
_cell_measurement_reflns_used 9679
_cell_measurement_temperature 100.00
_cell_measurement_theta_max 66.740
_cell_measurement_theta_min 3.655
_cell_volume 2886(5)
_computing_cell_refinement 'SAINT v8.37A (Bruker, 2015)'
_computing_data_reduction 'SAINT v8.37A (Bruker, 2015)'
_computing_molecular_graphics 'Olex2 1.5 (Dolomanov et al., 2009)'
_computing_publication_material 'Olex2 1.5 (Dolomanov et al., 2009)'
_computing_structure_refinement 'SHELXL 2018/3 (Sheldrick, 2015)'
_computing_structure_solution 'SHELXT 2014/5 (Sheldrick, 2014)'
_diffrn_ambient_temperature 100.00
_diffrn_measured_fraction_theta_full 0.981
_diffrn_measured_fraction_theta_max 0.981
_diffrn_measurement_device_type 'Bruker D8 Venture'
_diffrn_radiation_type CuK\a
_diffrn_radiation_wavelength 1.54184
_diffrn_reflns_av_R_equivalents 0.0323
_diffrn_reflns_av_unetI/netI 0.0306
_diffrn_reflns_Laue_measured_fraction_full 0.981
_diffrn_reflns_Laue_measured_fraction_max 0.981
_diffrn_reflns_limit_h_max 10
_diffrn_reflns_limit_h_min -10
_diffrn_reflns_limit_k_max 25
_diffrn_reflns_limit_k_min -25
_diffrn_reflns_limit_l_max 17
_diffrn_reflns_limit_l_min -16
_diffrn_reflns_number 25006
_diffrn_reflns_point_group_measured_fraction_full 0.981
_diffrn_reflns_point_group_measured_fraction_max 0.981
_diffrn_reflns_theta_full 66.675
_diffrn_reflns_theta_max 66.675
_diffrn_reflns_theta_min 3.650
_diffrn_source_current 1.1
_diffrn_source_power 0.05500000000000001
_diffrn_source_voltage 50.0
_exptl_absorpt_coefficient_mu 0.419
_exptl_absorpt_correction_T_max 0.7528
_exptl_absorpt_correction_T_min 0.6375
_exptl_absorpt_correction_type multi-scan
_exptl_absorpt_process_details
;
SADABS-2016/2 (Bruker,2016/2) was used for absorption correction.
wR2(int) was 0.1081 before and 0.0667 after correction.
The Ratio of minimum to maximum transmission is 0.8468.
The \l/2 correction factor is Not present.
;
_exptl_crystal_colour colourless
_exptl_crystal_colour_primary colourless
_exptl_crystal_density_diffrn 1.048
_exptl_crystal_description plate
_exptl_crystal_F_000 992
_exptl_crystal_size_max 0.4
_exptl_crystal_size_mid 0.4
_exptl_crystal_size_min 0.1
_refine_diff_density_max 0.616
_refine_diff_density_min -0.528
_refine_diff_density_rms 0.061
_refine_ls_extinction_method none
_refine_ls_goodness_of_fit_ref 1.904
_refine_ls_hydrogen_treatment constr
_refine_ls_matrix_type full
_refine_ls_number_parameters 481
_refine_ls_number_reflns 5008
_refine_ls_number_restraints 8
_refine_ls_restrained_S_all 3.430
_refine_ls_R_factor_all 0.1103
_refine_ls_R_factor_gt 0.1063
_refine_ls_shift/su_max 0.000
_refine_ls_shift/su_mean 0.000
_refine_ls_structure_factor_coef Fsqd
_refine_ls_weighting_details 'w=1/[\s^2^(Fo^2^)+(0.2000P)^2^] where P=(Fo^2^+2Fc^2^)/3'
_refine_ls_weighting_scheme calc
_refine_ls_wR_factor_gt 0.3803
_refine_ls_wR_factor_ref 0.3888
_reflns_Friedel_coverage 0.000
_reflns_number_gt 4572
_reflns_number_total 5008
_reflns_threshold_expression 'I > 2\s(I)'
_cod_data_source_file d4nj01048e2.cif
_cod_data_source_block 2
_cod_depositor_comments 'Adding full bibliography for 7063172--7063175.cif.'
_cod_database_code 7063173
_shelx_shelxl_version_number 2018/3
_shelx_space_group_comment
;
The symmetry employed for this shelxl refinement is uniquely defined
by the following loop, which should always be used as a source of
symmetry information in preference to the above space-group names.
They are only intended as comments.
;
_shelx_estimated_absorpt_t_max 0.959
_shelx_estimated_absorpt_t_min 0.850
_olex2_refinement_description
;
1. Others
 Fixed Sof: O1A(0.5) O1B(0.5) O2A(0.5) O2B(0.5) C1A(0.5) C1B(0.5) C2A(0.5)
 H2AA(0.5) H2AB(0.5) C2B(0.5) H2BA(0.5) H2BB(0.5) C3A(0.5) H3AA(0.5) H3AB(0.5)
 H3AC(0.5) C3B(0.5) H3BA(0.5) H3BB(0.5) H3BC(0.5) H2(0.5) H4(0.5) C4A(0.5)
 H4AA(0.5) H4AB(0.5) C4B(0.5) H4BA(0.5) H4BB(0.5) C5A(0.5) H5AA(0.5) H5AB(0.5)
 C5B(0.5) H5BA(0.5) H5BB(0.5) C6A(0.5) H6AA(0.5) H6AB(0.5) C6B(0.5) H6BA(0.5)
 H6BB(0.5) C7A(0.5) H7AA(0.5) H7AB(0.5) H7AC(0.5) C7B(0.5) H7BA(0.5) H7BB(0.5)
 H7BC(0.5) C8A(0.5) H8AA(0.5) H8AB(0.5) C8B(0.5) H8BA(0.5) H8BB(0.5) C9A(0.5)
 H9AA(0.5) H9AB(0.5) C9B(0.5) H9BA(0.5) H9BB(0.5) C10A(0.5) H10A(0.5) H10B(0.5)
 C10B(0.5) H10C(0.5) H10D(0.5) C11A(0.5) H11A(0.5) H11B(0.5) H11C(0.5)
 C11B(0.5) H11D(0.5) H11E(0.5) H11F(0.5) C12A(0.5) H12A(0.5) H12B(0.5)
 C12B(0.5) H12C(0.5) H12D(0.5) C13A(0.5) H13A(0.5) H13B(0.5) C13B(0.5)
 H13C(0.5) H13D(0.5) C14A(0.5) H14A(0.5) H14B(0.5) C14B(0.5) H14C(0.5)
 H14D(0.5) C15A(0.5) H15A(0.5) H15B(0.5) H15C(0.5) C15B(0.5) H15D(0.5)
 H15E(0.5) H15F(0.5) C16A(0.5) H16A(0.5) H16B(0.5) C16B(0.5) H16C(0.5)
 H16D(0.5) C17A(0.5) H17A(0.5) H17B(0.5) C17B(0.5) H17C(0.5) H17D(0.5)
 H18A(0.5) H18B(0.5) H18C(0.5) H18D(0.5)
 Fixed Uiso: H2AA(0.204) H2AB(0.204) H2BA(0.155) H2BB(0.155) H3AA(0.254)
 H3AB(0.254) H3AC(0.254) H3BA(0.133) H3BB(0.133) H3BC(0.133) H2(0.076) H3(0.08)
 H4(0.071) H5(0.062) H6(0.064) H7(0.071) H8(0.063) H9(0.054) H10(0.057)
 H11(0.063) H12(0.057) H4AA(0.084) H4AB(0.084) H4BA(0.065) H4BB(0.065)
 H5AA(0.126) H5AB(0.126) H5BA(0.069) H5BB(0.069) H6AA(0.126) H6AB(0.126)
 H6BA(0.095) H6BB(0.095) H7AA(0.212) H7AB(0.212) H7AC(0.212) H7BA(0.234)
 H7BB(0.234) H7BC(0.234) H8AA(0.054) H8AB(0.054) H8BA(0.067) H8BB(0.067)
 H9AA(0.087) H9AB(0.087) H9BA(0.102) H9BB(0.102) H10A(0.068) H10B(0.068)
 H10C(0.091) H10D(0.091) H11A(0.173) H11B(0.173) H11C(0.173) H11D(0.185)
 H11E(0.185) H11F(0.185) H12A(0.065) H12B(0.065) H12C(0.062) H12D(0.062)
 H13A(0.09) H13B(0.09) H13C(0.08) H13D(0.08) H14A(0.08) H14B(0.08) H14C(0.12)
 H14D(0.12) H15A(0.114) H15B(0.114) H15C(0.114) H15D(0.178) H15E(0.178)
 H15F(0.178) H16A(0.069) H16B(0.069) H16C(0.063) H16D(0.063) H17A(0.074)
 H17B(0.074) H17C(0.07) H17D(0.07) H18A(0.091) H18B(0.091) H18C(0.091)
 H18D(0.091) H19A(0.135) H19B(0.135) H19C(0.135)
 Fixed X: H2AA(0.69632) H2AB(0.602605) H2BA(0.180652) H2BB(0.253224)
 H3AA(0.815743) H3AB(0.912944) H3AC(0.835505) H3BA(0.142292) H3BB(0.207267)
 H3BC(0.313631) H2(0.435998) H3(0.614763) H4(0.878726) H5(0.868011) H6(0.58927)
 H7(0.613763) H8(0.893712) H9(1.050569) H10(0.868942) H11(0.600184)
 H12(0.884014) H4AA(0.563725) H4AB(0.638845) H4BA(0.538314) H4BB(0.501884)
 H5AA(0.503859) H5AB(0.433959) H5BA(0.509927) H5BB(0.525215) H6AA(0.319287)
 H6AB(0.407503) H6BA(0.272926) H6BB(0.288655) H7AA(0.155757) H7AB(0.203061)
 H7AC(0.266683) H7BA(0.207446) H7BB(0.33857) H7BC(0.187153) H8AA(0.93613)
 H8AB(0.883304) H8BA(0.685364) H8BB(0.664636) H9AA(0.753777) H9AB(0.814207)
 H9BA(0.927328) H9BB(0.902183) H10A(0.995692) H10B(1.049408) H10C(0.804294)
 H10D(0.796859) H11A(1.030179) H11B(0.903564) H11C(0.865193) H11D(0.967652)
 H11E(1.072374) H11F(0.995949) H12A(0.851332) H12B(0.686879) H12C(0.757466)
 H12D(0.904714) H13A(0.916406) H13B(0.748226) H13C(0.858592) H13D(0.695296)
 H14A(0.884306) H14B(0.72538) H14C(0.847678) H14D(0.774052) H15A(0.837784)
 H15B(0.891397) H15C(0.995015) H15D(0.9784) H15E(1.008548) H15F(1.056573)
 H16A(0.638509) H16B(0.607699) H16C(0.886804) H16D(0.765989) H17A(0.874067)
 H17B(0.863703) H17C(0.730666) H17D(0.605809) H18A(0.692019) H18B(0.856626)
 H18C(0.877994) H18D(0.734904) H19A(0.639102) H19B(0.681988) H19C(0.799632)
 Fixed Y: H2AA(0.421262) H2AB(0.460783) H2BA(0.59164) H2BB(0.566861)
 H3AA(0.434134) H3AB(0.451719) H3AC(0.505479) H3BA(0.480078) H3BB(0.495917)
 H3BC(0.47177) H2(0.602593) H3(0.487878) H4(0.516665) H5(0.647948) H6(0.70067)
 H7(0.56779) H8(0.51301) H9(0.611706) H10(0.7261) H11(0.699662) H12(0.643431)
 H4AA(0.333651) H4AB(0.269707) H4BA(0.344356) H4BB(0.372251) H5AA(0.268337)
 H5AB(0.334938) H5BA(0.245278) H5BB(0.264233) H6AA(0.296143) H6AB(0.232317)
 H6BA(0.29931) H6BB(0.319779) H7AA(0.229728) H7AB(0.263852) H7AC(0.196321)
 H7BA(0.204781) H7BB(0.198888) H7BC(0.230413) H8AA(0.362942) H8AB(0.295017)
 H8BA(0.31258) H8BB(0.385855) H9AA(0.338386) H9AB(0.405662) H9BA(0.326121)
 H9BB(0.399492) H10A(0.305765) H10B(0.375395) H10C(0.324366) H10D(0.39788)
 H11A(0.363754) H11B(0.410443) H11C(0.339417) H11D(0.337867) H11E(0.352188)
 H11F(0.408257) H12A(0.345749) H12B(0.323412) H12C(0.250641) H12D(0.288602)
 H13A(0.250118) H13B(0.228114) H13C(0.295866) H13D(0.270611) H14A(0.26007)
 H14B(0.22926) H14C(0.196557) H14D(0.173516) H15A(0.137649) H15B(0.151691)
 H15C(0.168372) H15D(0.177261) H15E(0.143445) H15F(0.214425) H16A(0.428982)
 H16B(0.416712) H16C(0.401655) H16D(0.3919) H17A(0.435462) H17B(0.466831)
 H17C(0.470099) H17D(0.459074) H18A(0.536693) H18B(0.54428) H18C(0.516975)
 H18D(0.556004) H19A(0.483139) H19B(0.554752) H19C(0.50139)
 Fixed Z: H2AA(0.013674) H2AB(-0.06582) H2BA(0.075119) H2BB(-0.014518) H3AA(-
 0.129318) H3AB(-0.037211) H3AC(-0.09942) H3BA(0.042708) H3BB(0.144589)
 H3BC(0.071508) H2(0.217201) H3(0.222823) H4(0.128843) H5(0.068981)
 H6(0.122752) H7(0.386532) H8(0.330905) H9(0.237071) H10(0.233024)
 H11(0.323385) H12(0.394937) H4AA(0.380904) H4AB(0.414632) H4BA(0.561071)
 H4BB(0.461131) H5AA(0.54156) H5AB(0.513613) H5BA(0.511959) H5BB(0.407662)
 H6AA(0.383197) H6AB(0.394219) H6BA(0.507271) H6BB(0.40324) H7AA(0.421019)
 H7AB(0.515721) H7AC(0.495741) H7BA(0.465964) H7BB(0.401519) H7BC(0.363521)
 H8AA(0.459328) H8AB(0.428278) H8BA(0.35434) H8BB(0.36142) H9AA(0.296831)
 H9AB(0.327508) H9BA(0.368807) H9BB(0.370564) H10A(0.285974) H10B(0.309286)
 H10C(0.220973) H10D(0.223656) H11A(0.152265) H11B(0.177085) H11C(0.152377)
 H11D(0.136324) H11E(0.226727) H11F(0.168875) H12A(0.609556) H12B(0.619395)
 H12C(0.478402) H12D(0.503922) H13A(0.555567) H13B(0.539985) H13C(0.653002)
 H13D(0.631481) H14A(0.719702) H14B(0.70013) H14C(0.70259) H14D(0.606564)
 H15A(0.647228) H15B(0.751655) H15C(0.673083) H15D(0.545941) H15E(0.642672)
 H15F(0.631042) H16A(0.435924) H16B(0.539388) H16C(0.531861) H16D(0.602179)
 H17A(0.572814) H17B(0.47434) H17C(0.445564) H17D(0.512881) H18A(0.525761)
 H18B(0.569472) H18C(0.571788) H18D(0.536925) H19A(0.66004) H19B(0.676212)
 H19C(0.703414)
;
_olex2_submission_special_instructions 'No special instructions were received'

loop_
_space_group_symop_operation_xyz
'x, y, z'
'-x+1/2, y+1/2, -z+1/2'
'-x, -y, -z'
'x-1/2, -y-1/2, z-1/2'

loop_
_atom_site_label
_atom_site_type_symbol
_atom_site_fract_x
_atom_site_fract_y
_atom_site_fract_z
_atom_site_U_iso_or_equiv
_atom_site_adp_type
_atom_site_occupancy
_atom_site_site_symmetry_order
_atom_site_calc_flag
_atom_site_refinement_flags_posn
_atom_site_refinement_flags_adp
_atom_site_refinement_flags_occupancy
_atom_site_disorder_assembly
_atom_site_disorder_group
O1A O 0.6309(6) 0.55729(19) 0.0360(4) 0.0820(14) Uani 0.5 1 d . . P A 1
O1B O 0.5336(6) 0.56410(18) 0.0636(3) 0.0712(11) Uani 0.5 1 d . . P A 2
O2A O 0.8440(5) 0.51368(17) 0.0878(3) 0.0792(13) Uani 0.5 1 d . . P A 1
O2B O 0.4082(4) 0.59072(18) 0.1817(3) 0.0695(10) Uani 0.5 1 d . . P A 2
C1A C 0.7344(9) 0.5189(3) 0.0256(5) 0.098(3) Uani 0.5 1 d D . P A 1
C1B C 0.4069(6) 0.5715(2) 0.1018(5) 0.0704(14) Uani 0.5 1 d D . P A 2
C2A C 0.6957(12) 0.4583(7) -0.0264(10) 0.170(6) Uani 0.5 1 d D . P A 1
H2AA H 0.696320 0.421262 0.013674 0.204 Uiso 0.5 1 calc DR U P A 1
H2AB H 0.602605 0.460783 -0.065820 0.204 Uiso 0.5 1 calc DR U P A 1
C2B C 0.2530(9) 0.5626(5) 0.0524(4) 0.129(5) Uani 0.5 1 d D . P A 2
H2BA H 0.180652 0.591640 0.075119 0.155 Uiso 0.5 1 calc DR U P A 2
H2BB H 0.253224 0.566861 -0.014518 0.155 Uiso 0.5 1 calc DR U P A 2
C3A C 0.8257(12) 0.4628(9) -0.0773(8) 0.170(6) Uani 0.5 1 d D . P A 1
H3AA H 0.815743 0.434134 -0.129318 0.254 Uiso 0.5 1 calc R U P A 1
H3AB H 0.912944 0.451719 -0.037211 0.254 Uiso 0.5 1 calc R U P A 1
H3AC H 0.835505 0.505479 -0.099420 0.254 Uiso 0.5 1 calc R U P A 1
C3B C 0.2268(7) 0.4969(4) 0.0802(4) 0.089(2) Uani 0.5 1 d D . P A 2
H3BA H 0.142292 0.480078 0.042708 0.133 Uiso 0.5 1 calc R U P A 2
H3BB H 0.207267 0.495917 0.144589 0.133 Uiso 0.5 1 calc R U P A 2
H3BC H 0.313631 0.471770 0.071508 0.133 Uiso 0.5 1 calc R U P A 2
B1 B 0.6573(3) 0.58586(12) 0.1305(2) 0.0624(8) Uani 1 1 d . . . . .
B2 B 0.5585(3) 0.60460(13) 0.2218(2) 0.0630(8) Uani 1 1 d . . . . .
H2 H 0.435998 0.602593 0.217201 0.076 Uiso 0.5 1 calc R U P A 1
B3 B 0.6651(3) 0.53542(13) 0.2250(2) 0.0664(9) Uani 1 1 d . . . . .
H3 H 0.614763 0.487878 0.222823 0.080 Uiso 1 1 calc R U . . .
B4 B 0.8244(3) 0.55295(12) 0.1689(2) 0.0590(8) Uani 1 1 d . . . . .
H4 H 0.878726 0.516665 0.128843 0.071 Uiso 0.5 1 calc R U P A 2
B5 B 0.8182(3) 0.63199(12) 0.13178(17) 0.0521(7) Uani 1 1 d . . . . .
H5 H 0.868011 0.647948 0.068981 0.062 Uiso 1 1 calc R U . . .
B6 B 0.6500(3) 0.66382(12) 0.16457(19) 0.0537(7) Uani 1 1 d . . . . .
H6 H 0.589270 0.700670 0.122752 0.064 Uiso 1 1 calc R U . . .
B7 B 0.6643(3) 0.58320(13) 0.3237(2) 0.0592(8) Uani 1 1 d . . . . .
H7 H 0.613763 0.567790 0.386532 0.071 Uiso 1 1 calc R U . . .
B8 B 0.8331(3) 0.55035(11) 0.2901(2) 0.0529(7) Uani 1 1 d . . . . .
H8 H 0.893712 0.513010 0.330905 0.063 Uiso 1 1 calc R U . . .
B9 B 0.9281(3) 0.61000(11) 0.23302(15) 0.0447(6) Uani 1 1 d . . . . .
H9 H 1.050569 0.611706 0.237071 0.054 Uiso 1 1 calc R U . . .
B10 B 0.8179(3) 0.67869(11) 0.23038(16) 0.0472(6) Uani 1 1 d . . . . .
H10 H 0.868942 0.726100 0.233024 0.057 Uiso 1 1 calc R U . . .
B11 B 0.6561(3) 0.66282(12) 0.28526(19) 0.0524(7) Uani 1 1 d . . . . .
H11 H 0.600184 0.699662 0.323385 0.063 Uiso 1 1 calc R U . . .
B12 B 0.8270(3) 0.62891(12) 0.32786(17) 0.0473(6) Uani 1 1 d . . . . .
H12 H 0.884014 0.643431 0.394937 0.057 Uiso 1 1 calc R U . . .
N001 N 0.7234(2) 0.34513(9) 0.48515(12) 0.0497(6) Uani 1 1 d . . . . .
C4A C 0.5998(7) 0.3096(3) 0.4358(3) 0.0699(15) Uani 0.5 1 d . . P B 1
H4AA H 0.563725 0.333651 0.380904 0.084 Uiso 0.5 1 calc R U P B 1
H4AB H 0.638845 0.269707 0.414632 0.084 Uiso 0.5 1 calc R U P B 1
C4B C 0.5542(5) 0.3383(2) 0.4960(3) 0.0541(11) Uani 0.5 1 d . . P B 2
H4BA H 0.538314 0.344356 0.561071 0.065 Uiso 0.5 1 calc R U P B 2
H4BB H 0.501884 0.372251 0.461131 0.065 Uiso 0.5 1 calc R U P B 2
C5A C 0.4728(14) 0.2959(7) 0.4895(8) 0.105(5) Uani 0.5 1 d . . P B 1
H5AA H 0.503859 0.268337 0.541560 0.126 Uiso 0.5 1 calc R U P B 1
H5AB H 0.433959 0.334938 0.513613 0.126 Uiso 0.5 1 calc R U P B 1
C5B C 0.4864(10) 0.2777(4) 0.4652(6) 0.058(2) Uani 0.5 1 d . . P B 2
H5BA H 0.509927 0.245278 0.511959 0.069 Uiso 0.5 1 calc R U P B 2
H5BB H 0.525215 0.264233 0.407662 0.069 Uiso 0.5 1 calc R U P B 2
C6A C 0.3591(11) 0.2650(7) 0.4283(7) 0.105(3) Uani 0.5 1 d . . P B 1
H6AA H 0.319287 0.296143 0.383197 0.126 Uiso 0.5 1 calc R U P B 1
H6AB H 0.407503 0.232317 0.394219 0.126 Uiso 0.5 1 calc R U P B 1
C6B C 0.3138(8) 0.2873(4) 0.4497(6) 0.079(2) Uani 0.5 1 d . . P B 2
H6BA H 0.272926 0.299310 0.507271 0.095 Uiso 0.5 1 calc R U P B 2
H6BB H 0.288655 0.319779 0.403240 0.095 Uiso 0.5 1 calc R U P B 2
C7A C 0.2361(9) 0.2364(7) 0.4685(9) 0.142(5) Uani 0.5 1 d . . P B 1
H7AA H 0.155757 0.229728 0.421019 0.212 Uiso 0.5 1 calc R U P B 1
H7AB H 0.203061 0.263852 0.515721 0.212 Uiso 0.5 1 calc R U P B 1
H7AC H 0.266683 0.196321 0.495741 0.212 Uiso 0.5 1 calc R U P B 1
C7B C 0.2568(17) 0.2249(6) 0.4174(10) 0.156(7) Uani 0.5 1 d . . P B 2
H7BA H 0.207446 0.204781 0.465964 0.234 Uiso 0.5 1 calc R U P B 2
H7BB H 0.338570 0.198888 0.401519 0.234 Uiso 0.5 1 calc R U P B 2
H7BC H 0.187153 0.230413 0.363521 0.234 Uiso 0.5 1 calc R U P B 2
C8A C 0.8538(5) 0.33936(18) 0.4278(3) 0.0450(10) Uani 0.5 1 d . . P B 1
H8AA H 0.936130 0.362942 0.459328 0.054 Uiso 0.5 1 calc R U P B 1
H8AB H 0.883304 0.295017 0.428278 0.054 Uiso 0.5 1 calc R U P B 1
C8B C 0.7295(6) 0.3509(2) 0.3823(3) 0.0561(11) Uani 0.5 1 d . . P B 2
H8BA H 0.685364 0.312580 0.354340 0.067 Uiso 0.5 1 calc R U P B 2
H8BB H 0.664636 0.385855 0.361420 0.067 Uiso 0.5 1 calc R U P B 2
C9A C 0.837(2) 0.3606(8) 0.3292(10) 0.072(4) Uani 0.5 1 d . . P B 1
H9AA H 0.753777 0.338386 0.296831 0.087 Uiso 0.5 1 calc R U P B 1
H9AB H 0.814207 0.405662 0.327508 0.087 Uiso 0.5 1 calc R U P B 1
C9B C 0.860(2) 0.3598(7) 0.3461(11) 0.085(5) Uani 0.5 1 d . . P B 2
H9BA H 0.927328 0.326121 0.368807 0.102 Uiso 0.5 1 calc R U P B 2
H9BB H 0.902183 0.399492 0.370564 0.102 Uiso 0.5 1 calc R U P B 2
C10A C 0.9672(6) 0.3502(2) 0.2809(3) 0.0565(11) Uani 0.5 1 d . . P B 1
H10A H 0.995692 0.305765 0.285974 0.068 Uiso 0.5 1 calc R U P B 1
H10B H 1.049408 0.375395 0.309286 0.068 Uiso 0.5 1 calc R U P B 1
C10B C 0.8593(8) 0.3618(3) 0.2432(5) 0.0762(16) Uani 0.5 1 d . . P B 2
H10C H 0.804294 0.324366 0.220973 0.091 Uiso 0.5 1 calc R U P B 2
H10D H 0.796859 0.397880 0.223656 0.091 Uiso 0.5 1 calc R U P B 2
C11A C 0.939(2) 0.3674(7) 0.1821(7) 0.116(7) Uani 0.5 1 d . . P B 1
H11A H 1.030179 0.363754 0.152265 0.173 Uiso 0.5 1 calc R U P B 1
H11B H 0.903564 0.410443 0.177085 0.173 Uiso 0.5 1 calc R U P B 1
H11C H 0.865193 0.339417 0.152377 0.173 Uiso 0.5 1 calc R U P B 1
C11B C 0.984(2) 0.3653(7) 0.1894(13) 0.123(7) Uani 0.5 1 d . . P B 2
H11D H 0.967652 0.337867 0.136324 0.185 Uiso 0.5 1 calc R U P B 2
H11E H 1.072374 0.352188 0.226727 0.185 Uiso 0.5 1 calc R U P B 2
H11F H 0.995949 0.408257 0.168875 0.185 Uiso 0.5 1 calc R U P B 2
C12A C 0.7702(6) 0.3199(2) 0.5812(3) 0.0539(11) Uani 0.5 1 d . . P B 1
H12A H 0.851332 0.345749 0.609556 0.065 Uiso 0.5 1 calc R U P B 1
H12B H 0.686879 0.323412 0.619395 0.065 Uiso 0.5 1 calc R U P B 1
C12B C 0.8008(5) 0.2850(2) 0.5166(3) 0.0520(11) Uani 0.5 1 d . . P B 2
H12C H 0.757466 0.250641 0.478402 0.062 Uiso 0.5 1 calc R U P B 2
H12D H 0.904714 0.288602 0.503922 0.062 Uiso 0.5 1 calc R U P B 2
C13A C 0.8189(12) 0.2533(5) 0.5792(5) 0.075(3) Uani 0.5 1 d . . P B 1
H13A H 0.916406 0.250118 0.555567 0.090 Uiso 0.5 1 calc R U P B 1
H13B H 0.748226 0.228114 0.539985 0.090 Uiso 0.5 1 calc R U P B 1
C13B C 0.7970(10) 0.2665(4) 0.6146(6) 0.067(2) Uani 0.5 1 d . . P B 2
H13C H 0.858592 0.295866 0.653002 0.080 Uiso 0.5 1 calc R U P B 2
H13D H 0.695296 0.270611 0.631481 0.080 Uiso 0.5 1 calc R U P B 2
C14A C 0.8255(7) 0.2305(3) 0.6799(4) 0.0665(14) Uani 0.5 1 d . . P B 1
H14A H 0.884306 0.260070 0.719702 0.080 Uiso 0.5 1 calc R U P B 1
H14B H 0.725380 0.229260 0.700130 0.080 Uiso 0.5 1 calc R U P B 1
C14B C 0.8482(11) 0.2023(3) 0.6359(7) 0.100(3) Uani 0.5 1 d . . P B 2
H14C H 0.847678 0.196557 0.702590 0.120 Uiso 0.5 1 calc R U P B 2
H14D H 0.774052 0.173516 0.606564 0.120 Uiso 0.5 1 calc R U P B 2
C15A C 0.8934(7) 0.1664(3) 0.6887(4) 0.0762(18) Uani 0.5 1 d . . P B 1
H15A H 0.837784 0.137649 0.647228 0.114 Uiso 0.5 1 calc R U P B 1
H15B H 0.891397 0.151691 0.751655 0.114 Uiso 0.5 1 calc R U P B 1
H15C H 0.995015 0.168372 0.673083 0.114 Uiso 0.5 1 calc R U P B 1
C15B C 0.9826(12) 0.1830(4) 0.6122(7) 0.118(3) Uani 0.5 1 d . . P B 2
H15D H 0.978400 0.177261 0.545941 0.178 Uiso 0.5 1 calc R U P B 2
H15E H 1.008548 0.143445 0.642672 0.178 Uiso 0.5 1 calc R U P B 2
H15F H 1.056573 0.214425 0.631042 0.178 Uiso 0.5 1 calc R U P B 2
C16A C 0.6834(5) 0.4139(3) 0.4955(3) 0.0574(12) Uani 0.5 1 d . . P B 1
H16A H 0.638509 0.428982 0.435924 0.069 Uiso 0.5 1 calc R U P B 1
H16B H 0.607699 0.416712 0.539388 0.069 Uiso 0.5 1 calc R U P B 1
C16B C 0.7800(5) 0.3992(2) 0.5371(3) 0.0529(11) Uani 0.5 1 d . . P B 2
H16C H 0.886804 0.401655 0.531861 0.063 Uiso 0.5 1 calc R U P B 2
H16D H 0.765989 0.391900 0.602179 0.063 Uiso 0.5 1 calc R U P B 2
C17A C 0.8075(7) 0.4578(3) 0.5273(4) 0.0614(12) Uani 0.5 1 d . . P B 1
H17A H 0.874067 0.435462 0.572814 0.074 Uiso 0.5 1 calc R U P B 1
H17B H 0.863703 0.466831 0.474340 0.074 Uiso 0.5 1 calc R U P B 1
C17B C 0.7131(7) 0.4619(2) 0.5099(4) 0.0587(12) Uani 0.5 1 d . . P B 2
H17C H 0.730666 0.470099 0.445564 0.070 Uiso 0.5 1 calc R U P B 2
H17D H 0.605809 0.459074 0.512881 0.070 Uiso 0.5 1 calc R U P B 2
C18 C 0.7696(4) 0.51684(13) 0.5670(2) 0.0756(9) Uani 1 1 d . . . . .
H18A H 0.692019 0.536693 0.525761 0.091 Uiso 0.5 1 calc R U P B 1
H18B H 0.856626 0.544280 0.569472 0.091 Uiso 0.5 1 calc R U P B 1
H18C H 0.877994 0.516975 0.571788 0.091 Uiso 0.5 1 calc R U P B 2
H18D H 0.734904 0.556004 0.536925 0.091 Uiso 0.5 1 calc R U P B 2
C19 C 0.7182(5) 0.51377(16) 0.6595(3) 0.0902(11) Uani 1 1 d . . . . .
H19A H 0.639102 0.483139 0.660040 0.135 Uiso 1 1 calc R U . . .
H19B H 0.681988 0.554752 0.676212 0.135 Uiso 1 1 calc R U . . .
H19C H 0.799632 0.501390 0.703414 0.135 Uiso 1 1 calc R U . . .

loop_
_atom_site_aniso_label
_atom_site_aniso_U_11
_atom_site_aniso_U_22
_atom_site_aniso_U_33
_atom_site_aniso_U_23
_atom_site_aniso_U_13
_atom_site_aniso_U_12
O1A 0.089(3) 0.052(2) 0.093(3) -0.0172(19) -0.060(3) 0.007(2)
O1B 0.079(3) 0.050(2) 0.078(3) -0.0015(17) -0.029(2) -0.008(2)
O2A 0.095(3) 0.050(2) 0.081(2) -0.0272(17) -0.053(2) 0.0205(18)
O2B 0.0489(18) 0.066(2) 0.089(3) 0.0105(19) -0.0226(18) -0.0083(15)
C1A 0.117(5) 0.058(3) 0.104(5) -0.031(3) -0.078(4) 0.018(3)
C1B 0.070(3) 0.048(3) 0.088(4) -0.002(2) -0.021(3) 0.005(2)
C2A 0.107(6) 0.265(14) 0.127(8) -0.112(9) -0.047(5) 0.031(8)
C2B 0.086(6) 0.252(14) 0.046(3) -0.022(5) -0.008(3) -0.102(8)
C3A 0.107(6) 0.265(14) 0.127(8) -0.112(9) -0.047(5) 0.031(8)
C3B 0.054(3) 0.148(7) 0.060(3) -0.048(4) -0.023(3) 0.035(4)
B1 0.0646(17) 0.0390(13) 0.0768(17) -0.0046(12) -0.0317(14) 0.0017(11)
B2 0.0460(14) 0.0495(15) 0.089(2) 0.0123(13) -0.0218(14) -0.0090(11)
B3 0.0558(15) 0.0348(14) 0.102(2) 0.0062(13) -0.0288(15) -0.0086(10)
B4 0.0614(16) 0.0419(14) 0.0683(16) -0.0095(11) -0.0248(13) 0.0052(11)
B5 0.0580(15) 0.0434(13) 0.0508(13) 0.0009(10) -0.0178(11) 0.0003(10)
B6 0.0519(14) 0.0408(13) 0.0644(15) 0.0051(10) -0.0175(12) -0.0013(9)
B7 0.0436(13) 0.0523(15) 0.0789(18) 0.0190(13) -0.0106(13) -0.0036(10)
B8 0.0485(13) 0.0346(12) 0.0717(16) 0.0100(10) -0.0163(12) -0.0019(9)
B9 0.0442(12) 0.0395(12) 0.0475(12) -0.0032(9) -0.0121(10) -0.0015(9)
B10 0.0517(13) 0.0349(12) 0.0529(13) 0.0013(9) -0.0085(11) -0.0036(9)
B11 0.0461(13) 0.0470(14) 0.0622(15) 0.0039(11) -0.0058(11) 0.0013(10)
B12 0.0464(13) 0.0421(13) 0.0512(13) 0.0026(9) -0.0074(10) -0.0032(9)
N001 0.0500(11) 0.0515(12) 0.0459(10) 0.0008(7) -0.0058(8) 0.0004(8)
C4A 0.080(4) 0.079(4) 0.047(2) -0.014(2) -0.014(2) -0.024(3)
C4B 0.040(2) 0.058(3) 0.064(3) -0.012(2) 0.000(2) 0.0067(19)
C5A 0.082(8) 0.172(12) 0.058(5) 0.008(6) -0.013(4) -0.070(8)
C5B 0.037(3) 0.074(4) 0.061(5) -0.009(3) -0.006(3) 0.016(3)
C6A 0.077(6) 0.154(11) 0.079(5) -0.011(6) -0.019(5) -0.013(6)
C6B 0.044(3) 0.091(5) 0.101(5) -0.056(4) 0.000(3) -0.005(3)
C7A 0.054(4) 0.224(14) 0.139(9) 0.032(9) -0.033(5) -0.073(6)
C7B 0.182(13) 0.108(7) 0.158(10) -0.084(8) -0.105(9) 0.031(7)
C8A 0.066(3) 0.033(2) 0.035(2) 0.0008(15) -0.0013(19) 0.0040(16)
C8B 0.069(3) 0.048(2) 0.049(2) -0.0051(19) -0.002(2) 0.000(2)
C9A 0.128(9) 0.047(5) 0.040(3) 0.004(3) -0.001(4) -0.027(4)
C9B 0.135(11) 0.031(4) 0.100(11) -0.011(6) 0.069(9) -0.006(5)
C10A 0.064(3) 0.060(3) 0.046(2) 0.003(2) 0.009(2) 0.009(2)
C10B 0.082(4) 0.060(3) 0.088(4) -0.010(3) 0.017(4) -0.014(3)
C11A 0.208(18) 0.087(8) 0.060(4) 0.027(4) 0.062(7) 0.066(9)
C11B 0.132(9) 0.061(6) 0.190(17) 0.019(6) 0.089(9) 0.005(6)
C12A 0.063(3) 0.058(3) 0.039(2) 0.0035(19) -0.0084(19) -0.015(2)
C12B 0.047(2) 0.039(2) 0.066(3) 0.002(2) -0.0158(19) 0.0025(16)
C13A 0.088(5) 0.098(7) 0.035(3) 0.012(4) -0.015(3) -0.035(4)
C13B 0.082(5) 0.055(4) 0.056(4) 0.017(4) -0.035(4) -0.024(3)
C14A 0.095(4) 0.054(3) 0.048(3) 0.005(2) -0.009(3) -0.023(3)
C14B 0.151(8) 0.043(3) 0.098(5) -0.003(4) -0.028(5) 0.008(4)
C15A 0.088(4) 0.056(3) 0.077(3) 0.033(3) -0.039(3) -0.031(3)
C15B 0.145(8) 0.076(4) 0.121(6) -0.023(4) -0.064(6) 0.037(5)
C16A 0.051(3) 0.068(4) 0.051(2) -0.011(2) -0.008(2) -0.001(2)
C16B 0.042(2) 0.052(3) 0.062(2) -0.007(2) -0.009(2) 0.0057(18)
C17A 0.057(3) 0.064(3) 0.062(3) -0.010(2) 0.000(3) 0.011(3)
C17B 0.049(3) 0.043(3) 0.083(3) 0.002(2) 0.000(3) 0.003(2)
C18 0.088(2) 0.0506(16) 0.0860(19) -0.0010(13) -0.0073(16) -0.0073(13)
C19 0.107(3) 0.0618(19) 0.103(2) -0.0268(17) 0.015(2) -0.0158(16)

loop_
_atom_type_symbol
_atom_type_description
_atom_type_scat_dispersion_real
_atom_type_scat_dispersion_imag
_atom_type_scat_source
C C 0.0181 0.0091 'International Tables Vol C Tables 4.2.6.8 and 6.1.1.4'
H H 0.0000 0.0000 'International Tables Vol C Tables 4.2.6.8 and 6.1.1.4'
B B 0.0090 0.0039 'International Tables Vol C Tables 4.2.6.8 and 6.1.1.4'
N N 0.0311 0.0180 'International Tables Vol C Tables 4.2.6.8 and 6.1.1.4'
O O 0.0492 0.0322 'International Tables Vol C Tables 4.2.6.8 and 6.1.1.4'

loop_
_geom_angle_atom_site_label_1
_geom_angle_atom_site_label_2
_geom_angle_atom_site_label_3
_geom_angle
_geom_angle_site_symmetry_1
_geom_angle_site_symmetry_3
_geom_angle_publ_flag
C1A O1A B1 108.1(4) . . ?
C1B O1B B1 108.5(4) . . ?
C1A O2A B4 112.0(5) . . ?
C1B O2B B2 112.0(4) . . ?
O1A C1A O2A 120.5(5) . . ?
O1A C1A C2A 117.8(7) . . ?
O2A C1A C2A 114.0(7) . . ?
O1B C1B C2B 125.3(6) . . ?
O2B C1B O1B 119.8(5) . . ?
O2B C1B C2B 114.8(6) . . ?
C1A C2A H2AA 113.3 . . ?
C1A C2A H2AB 113.3 . . ?
H2AA C2A H2AB 110.6 . . ?
C3A C2A C1A 92.1(9) . . ?
C3A C2A H2AA 113.3 . . ?
C3A C2A H2AB 113.3 . . ?
C1B C2B H2BA 112.0 . . ?
C1B C2B H2BB 112.0 . . ?
H2BA C2B H2BB 109.7 . . ?
C3B C2B C1B 98.7(7) . . ?
C3B C2B H2BA 112.0 . . ?
C3B C2B H2BB 112.0 . . ?
C2A C3A H3AA 109.5 . . ?
C2A C3A H3AB 109.5 . . ?
C2A C3A H3AC 109.5 . . ?
H3AA C3A H3AB 109.5 . . ?
H3AA C3A H3AC 109.5 . . ?
H3AB C3A H3AC 109.5 . . ?
C2B C3B H3BA 109.5 . . ?
C2B C3B H3BB 109.5 . . ?
C2B C3B H3BC 109.5 . . ?
H3BA C3B H3BB 109.5 . . ?
H3BA C3B H3BC 109.5 . . ?
H3BB C3B H3BC 109.5 . . ?
O1A B1 B2 138.7(3) . . ?
O1A B1 B3 117.8(3) . . ?
O1A B1 B4 101.4(3) . . ?
O1A B1 B5 107.4(3) . . ?
O1A B1 B6 129.8(3) . . ?
O1B B1 B2 99.4(3) . . ?
O1B B1 B3 107.5(3) . . ?
O1B B1 B4 132.6(3) . . ?
O1B B1 B5 139.0(3) . . ?
O1B B1 B6 115.9(3) . . ?
B2 B1 B3 61.2(2) . . ?
B2 B1 B4 110.5(2) . . ?
B2 B1 B5 110.7(2) . . ?
B2 B1 B6 61.32(17) . . ?
B3 B1 B5 111.07(18) . . ?
B4 B1 B3 61.23(17) . . ?
B4 B1 B5 61.01(17) . . ?
B4 B1 B6 110.58(19) . . ?
B6 B1 B3 111.3(2) . . ?
B6 B1 B5 61.06(16) . . ?
O2B B2 B1 100.1(3) . . ?
O2B B2 B3 109.4(3) . . ?
O2B B2 B6 114.6(2) . . ?
O2B B2 B7 134.8(3) . . ?
O2B B2 B11 140.1(3) . . ?
B1 B2 H2 122.3 . . ?
B1 B2 B3 60.17(18) . . ?
B1 B2 B6 59.88(18) . . ?
B1 B2 B7 108.1(2) . . ?
B1 B2 B11 107.5(2) . . ?
B3 B2 H2 121.0 . . ?
B6 B2 H2 120.8 . . ?
B6 B2 B3 109.3(2) . . ?
B7 B2 H2 120.7 . . ?
B7 B2 B3 60.14(17) . . ?
B7 B2 B6 109.93(19) . . ?
B11 B2 H2 121.3 . . ?
B11 B2 B3 109.13(19) . . ?
B11 B2 B6 60.19(17) . . ?
B11 B2 B7 61.33(17) . . ?
B1 B3 B2 58.63(18) . . ?
B1 B3 H3 123.4 . . ?
B1 B3 B4 58.74(18) . . ?
B1 B3 B7 106.7(2) . . ?
B1 B3 B8 106.8(2) . . ?
B2 B3 H3 122.5 . . ?
B2 B3 B4 106.4(2) . . ?
B2 B3 B7 59.83(17) . . ?
B4 B3 H3 122.2 . . ?
B7 B3 H3 121.2 . . ?
B7 B3 B4 108.63(18) . . ?
B8 B3 B2 108.3(2) . . ?
B8 B3 H3 121.2 . . ?
B8 B3 B4 60.15(17) . . ?
B8 B3 B7 61.31(16) . . ?
O2A B4 B1 97.8(2) . . ?
O2A B4 B3 114.5(3) . . ?
O2A B4 B5 107.3(3) . . ?
O2A B4 B8 142.2(3) . . ?
O2A B4 B9 136.4(3) . . ?
B1 B4 B3 60.03(18) . . ?
B1 B4 H4 122.2 . . ?
B1 B4 B5 60.59(15) . . ?
B1 B4 B8 107.4(2) . . ?
B1 B4 B9 107.94(19) . . ?
B3 B4 H4 121.2 . . ?
B3 B4 B5 109.77(19) . . ?
B5 B4 H4 120.3 . . ?
B8 B4 B3 59.62(17) . . ?
B8 B4 H4 121.5 . . ?
B8 B4 B5 109.54(18) . . ?
B9 B4 B3 108.8(2) . . ?
B9 B4 H4 121.3 . . ?
B9 B4 B5 60.37(15) . . ?
B9 B4 B8 60.87(15) . . ?
B1 B5 B4 58.40(16) . . ?
B1 B5 H5 124.1 . . ?
B1 B5 B6 58.79(16) . . ?
B1 B5 B9 105.53(19) . . ?
B4 B5 H5 122.7 . . ?
B4 B5 B6 106.6(2) . . ?
B4 B5 B9 59.49(13) . . ?
B6 B5 H5 121.9 . . ?
B9 B5 H5 121.9 . . ?
B9 B5 B6 108.15(19) . . ?
B10 B5 B1 105.3(2) . . ?
B10 B5 B4 106.97(19) . . ?
B10 B5 H5 122.3 . . ?
B10 B5 B6 59.85(15) . . ?
B10 B5 B9 60.40(15) . . ?
B1 B6 B2 58.8(2) . . ?
B1 B6 B5 60.15(16) . . ?
B1 B6 H6 123.3 . . ?
B1 B6 B10 105.96(18) . . ?
B1 B6 B11 106.05(19) . . ?
B2 B6 B5 107.9(2) . . ?
B2 B6 H6 122.3 . . ?
B5 B6 H6 121.3 . . ?
B10 B6 B2 107.06(18) . . ?
B10 B6 B5 59.31(15) . . ?
B10 B6 H6 122.5 . . ?
B11 B6 B2 59.40(16) . . ?
B11 B6 B5 108.25(17) . . ?
B11 B6 H6 122.0 . . ?
B11 B6 B10 60.37(15) . . ?
B2 B7 B3 60.03(18) . . ?
B2 B7 H7 122.7 . . ?
B2 B7 B8 106.7(2) . . ?
B2 B7 B11 58.91(15) . . ?
B2 B7 B12 106.24(19) . . ?
B3 B7 H7 122.4 . . ?
B3 B7 B8 59.08(16) . . ?
B3 B7 B11 107.1(2) . . ?
B3 B7 B12 106.4(2) . . ?
B8 B7 H7 122.4 . . ?
B11 B7 H7 122.1 . . ?
B11 B7 B8 107.30(18) . . ?
B12 B7 H7 122.7 . . ?
B12 B7 B8 59.39(15) . . ?
B12 B7 B11 59.93(15) . . ?
B3 B8 B4 60.23(18) . . ?
B3 B8 B7 59.61(18) . . ?
B3 B8 H8 121.8 . . ?
B3 B8 B9 108.09(19) . . ?
B3 B8 B12 106.93(18) . . ?
B4 B8 B7 107.35(18) . . ?
B4 B8 H8 122.4 . . ?
B4 B8 B9 59.35(15) . . ?
B4 B8 B12 106.47(17) . . ?
B7 B8 H8 121.9 . . ?
B9 B8 B7 108.11(18) . . ?
B9 B8 H8 121.5 . . ?
B12 B8 B7 59.55(15) . . ?
B12 B8 H8 122.6 . . ?
B12 B8 B9 60.00(14) . . ?
B4 B9 B5 60.14(15) . . ?
B4 B9 B8 59.78(17) . . ?
B4 B9 H9 122.6 . . ?
B4 B9 B10 106.52(17) . . ?
B4 B9 B12 106.41(19) . . ?
B5 B9 B8 108.49(17) . . ?
B5 B9 H9 121.6 . . ?
B5 B9 B12 107.33(18) . . ?
B8 B9 H9 121.5 . . ?
B10 B9 B5 59.17(13) . . ?
B10 B9 B8 107.62(19) . . ?
B10 B9 H9 122.4 . . ?
B10 B9 B12 59.91(14) . . ?
B12 B9 B8 59.48(15) . . ?
B12 B9 H9 122.5 . . ?
B5 B10 B6 60.84(15) . . ?
B5 B10 B9 60.42(14) . . ?
B5 B10 H10 121.0 . . ?
B5 B10 B11 108.99(18) . . ?
B5 B10 B12 108.48(19) . . ?
B6 B10 B9 108.96(17) . . ?
B6 B10 H10 121.5 . . ?
B6 B10 B11 59.76(16) . . ?
B6 B10 B12 107.91(17) . . ?
B9 B10 H10 121.1 . . ?
B11 B10 B9 108.87(18) . . ?
B11 B10 H10 121.3 . . ?
B11 B10 B12 60.21(14) . . ?
B12 B10 B9 60.11(14) . . ?
B12 B10 H10 121.8 . . ?
B2 B11 B6 60.41(17) . . ?
B2 B11 B7 59.76(17) . . ?
B2 B11 B10 107.4(2) . . ?
B2 B11 H11 122.3 . . ?
B2 B11 B12 106.57(19) . . ?
B6 B11 B7 108.8(2) . . ?
B6 B11 B10 59.86(15) . . ?
B6 B11 H11 121.2 . . ?
B6 B11 B12 107.79(18) . . ?
B7 B11 H11 121.5 . . ?
B10 B11 B7 108.09(18) . . ?
B10 B11 H11 121.8 . . ?
B10 B11 B12 59.95(14) . . ?
B12 B11 B7 59.51(14) . . ?
B12 B11 H11 122.5 . . ?
B7 B12 B9 109.73(19) . . ?
B7 B12 B10 108.84(17) . . ?
B7 B12 B11 60.55(15) . . ?
B7 B12 H12 120.5 . . ?
B8 B12 B7 61.06(16) . . ?
B8 B12 B9 60.53(14) . . ?
B8 B12 B10 108.51(19) . . ?
B8 B12 B11 109.11(17) . . ?
B8 B12 H12 121.0 . . ?
B9 B12 B11 108.46(18) . . ?
B9 B12 H12 121.1 . . ?
B10 B12 B9 59.98(15) . . ?
B10 B12 B11 59.83(14) . . ?
B10 B12 H12 121.8 . . ?
B11 B12 H12 121.4 . . ?
C4A N001 C8A 106.6(3) . . ?
C4A N001 C12A 113.8(3) . . ?
C4A N001 C16A 111.2(3) . . ?
C8A N001 C12A 108.1(3) . . ?
C8A N001 C16A 109.8(3) . . ?
C8B N001 C4B 103.3(3) . . ?
C8B N001 C12B 108.3(3) . . ?
C12B N001 C4B 109.0(3) . . ?
C16A N001 C12A 107.3(3) . . ?
C16B N001 C4B 109.1(3) . . ?
C16B N001 C8B 114.4(3) . . ?
C16B N001 C12B 112.3(3) . . ?
N001 C4A H4AA 108.3 . . ?
N001 C4A H4AB 108.3 . . ?
H4AA C4A H4AB 107.4 . . ?
C5A C4A N001 115.8(6) . . ?
C5A C4A H4AA 108.3 . . ?
C5A C4A H4AB 108.3 . . ?
N001 C4B H4BA 108.3 . . ?
N001 C4B H4BB 108.3 . . ?
H4BA C4B H4BB 107.4 . . ?
C5B C4B N001 115.8(4) . . ?
C5B C4B H4BA 108.3 . . ?
C5B C4B H4BB 108.3 . . ?
C4A C5A H5AA 110.1 . . ?
C4A C5A H5AB 110.1 . . ?
H5AA C5A H5AB 108.4 . . ?
C6A C5A C4A 108.0(9) . . ?
C6A C5A H5AA 110.1 . . ?
C6A C5A H5AB 110.1 . . ?
C4B C5B H5BA 110.1 . . ?
C4B C5B H5BB 110.1 . . ?
C4B C5B C6B 108.2(5) . . ?
H5BA C5B H5BB 108.4 . . ?
C6B C5B H5BA 110.1 . . ?
C6B C5B H5BB 110.1 . . ?
C5A C6A H6AA 107.7 . . ?
C5A C6A H6AB 107.7 . . ?
H6AA C6A H6AB 107.1 . . ?
C7A C6A C5A 118.3(10) . . ?
C7A C6A H6AA 107.7 . . ?
C7A C6A H6AB 107.7 . . ?
C5B C6B H6BA 110.9 . . ?
C5B C6B H6BB 110.9 . . ?
H6BA C6B H6BB 108.9 . . ?
C7B C6B C5B 104.1(8) . . ?
C7B C6B H6BA 110.9 . . ?
C7B C6B H6BB 110.9 . . ?
C6A C7A H7AA 109.5 . . ?
C6A C7A H7AB 109.5 . . ?
C6A C7A H7AC 109.5 . . ?
H7AA C7A H7AB 109.5 . . ?
H7AA C7A H7AC 109.5 . . ?
H7AB C7A H7AC 109.5 . . ?
C6B C7B H7BA 109.5 . . ?
C6B C7B H7BB 109.5 . . ?
C6B C7B H7BC 109.5 . . ?
H7BA C7B H7BB 109.5 . . ?
H7BA C7B H7BC 109.5 . . ?
H7BB C7B H7BC 109.5 . . ?
N001 C8A H8AA 107.5 . . ?
N001 C8A H8AB 107.5 . . ?
H8AA C8A H8AB 107.0 . . ?
C9A C8A N001 119.2(8) . . ?
C9A C8A H8AA 107.5 . . ?
C9A C8A H8AB 107.5 . . ?
N001 C8B H8BA 107.2 . . ?
N001 C8B H8BB 107.2 . . ?
H8BA C8B H8BB 106.8 . . ?
C9B C8B N001 120.6(8) . . ?
C9B C8B H8BA 107.2 . . ?
C9B C8B H8BB 107.2 . . ?
C8A C9A H9AA 108.8 . . ?
C8A C9A H9AB 108.8 . . ?
H9AA C9A H9AB 107.7 . . ?
C10A C9A C8A 113.9(12) . . ?
C10A C9A H9AA 108.8 . . ?
C10A C9A H9AB 108.8 . . ?
C8B C9B H9BA 107.9 . . ?
C8B C9B H9BB 107.9 . . ?
C8B C9B C10B 117.8(14) . . ?
H9BA C9B H9BB 107.2 . . ?
C10B C9B H9BA 107.9 . . ?
C10B C9B H9BB 107.9 . . ?
C9A C10A H10A 109.5 . . ?
C9A C10A H10B 109.5 . . ?
C9A C10A C11A 110.9(10) . . ?
H10A C10A H10B 108.0 . . ?
C11A C10A H10A 109.5 . . ?
C11A C10A H10B 109.5 . . ?
C9B C10B H10C 105.3 . . ?
C9B C10B H10D 105.3 . . ?
H10C C10B H10D 106.0 . . ?
C11B C10B C9B 127.8(13) . . ?
C11B C10B H10C 105.3 . . ?
C11B C10B H10D 105.3 . . ?
C10A C11A H11A 109.5 . . ?
C10A C11A H11B 109.5 . . ?
C10A C11A H11C 109.5 . . ?
H11A C11A H11B 109.5 . . ?
H11A C11A H11C 109.5 . . ?
H11B C11A H11C 109.5 . . ?
C10B C11B H11D 109.5 . . ?
C10B C11B H11E 109.5 . . ?
C10B C11B H11F 109.5 . . ?
H11D C11B H11E 109.5 . . ?
H11D C11B H11F 109.5 . . ?
H11E C11B H11F 109.5 . . ?
N001 C12A H12A 109.2 . . ?
N001 C12A H12B 109.2 . . ?
H12A C12A H12B 107.9 . . ?
C13A C12A N001 112.2(4) . . ?
C13A C12A H12A 109.2 . . ?
C13A C12A H12B 109.2 . . ?
N001 C12B H12C 107.8 . . ?
N001 C12B H12D 107.8 . . ?
H12C C12B H12D 107.2 . . ?
C13B C12B N001 117.9(5) . . ?
C13B C12B H12C 107.8 . . ?
C13B C12B H12D 107.8 . . ?
C12A C13A H13A 110.6 . . ?
C12A C13A H13B 110.6 . . ?
C12A C13A C14A 105.6(7) . . ?
H13A C13A H13B 108.8 . . ?
C14A C13A H13A 110.6 . . ?
C14A C13A H13B 110.6 . . ?
C12B C13B H13C 108.6 . . ?
C12B C13B H13D 108.6 . . ?
H13C C13B H13D 107.6 . . ?
C14B C13B C12B 114.6(9) . . ?
C14B C13B H13C 108.6 . . ?
C14B C13B H13D 108.6 . . ?
C13A C14A H14A 109.6 . . ?
C13A C14A H14B 109.6 . . ?
H14A C14A H14B 108.1 . . ?
C15A C14A C13A 110.5(7) . . ?
C15A C14A H14A 109.6 . . ?
C15A C14A H14B 109.6 . . ?
C13B C14B H14C 107.3 . . ?
C13B C14B H14D 107.3 . . ?
H14C C14B H14D 106.9 . . ?
C15B C14B C13B 120.2(9) . . ?
C15B C14B H14C 107.3 . . ?
C15B C14B H14D 107.3 . . ?
C14A C15A H15A 109.5 . . ?
C14A C15A H15B 109.5 . . ?
C14A C15A H15C 109.5 . . ?
H15A C15A H15B 109.5 . . ?
H15A C15A H15C 109.5 . . ?
H15B C15A H15C 109.5 . . ?
C14B C15B H15D 109.5 . . ?
C14B C15B H15E 109.5 . . ?
C14B C15B H15F 109.5 . . ?
H15D C15B H15E 109.5 . . ?
H15D C15B H15F 109.5 . . ?
H15E C15B H15F 109.5 . . ?
N001 C16A H16A 108.1 . . ?
N001 C16A H16B 108.1 . . ?
H16A C16A H16B 107.3 . . ?
C17A C16A N001 116.7(4) . . ?
C17A C16A H16A 108.1 . . ?
C17A C16A H16B 108.1 . . ?
N001 C16B H16C 108.1 . . ?
N001 C16B H16D 108.1 . . ?
N001 C16B C17B 116.7(4) . . ?
H16C C16B H16D 107.3 . . ?
C17B C16B H16C 108.1 . . ?
C17B C16B H16D 108.1 . . ?
C16A C17A H17A 107.9 . . ?
C16A C17A H17B 107.9 . . ?
H17A C17A H17B 107.2 . . ?
C18 C17A C16A 117.8(5) . . ?
C18 C17A H17A 107.9 . . ?
C18 C17A H17B 107.9 . . ?
C16B C17B H17C 108.3 . . ?
C16B C17B H17D 108.3 . . ?
H17C C17B H17D 107.4 . . ?
C18 C17B C16B 115.8(5) . . ?
C18 C17B H17C 108.3 . . ?
C18 C17B H17D 108.3 . . ?
C17A C18 H18A 108.3 . . ?
C17A C18 H18B 108.3 . . ?
C17A C18 C19 116.0(3) . . ?
C17B C18 H18C 109.5 . . ?
C17B C18 H18D 109.5 . . ?
H18A C18 H18B 107.4 . . ?
H18C C18 H18D 108.1 . . ?
C19 C18 C17B 110.8(3) . . ?
C19 C18 H18A 108.3 . . ?
C19 C18 H18B 108.3 . . ?
C19 C18 H18C 109.5 . . ?
C19 C18 H18D 109.5 . . ?
C18 C19 H19A 109.5 . . ?
C18 C19 H19B 109.5 . . ?
C18 C19 H19C 109.5 . . ?
H19A C19 H19B 109.5 . . ?
H19A C19 H19C 109.5 . . ?
H19B C19 H19C 109.5 . . ?

loop_
_geom_bond_atom_site_label_1
_geom_bond_atom_site_label_2
_geom_bond_distance
_geom_bond_site_symmetry_2
_geom_bond_publ_flag
O1A C1A 1.275(9) . ?
O1A B1 1.521(6) . ?
O1B C1B 1.344(9) . ?
O1B B1 1.509(5) . ?
O2A C1A 1.303(7) . ?
O2A B4 1.485(5) . ?
O2B C1B 1.245(8) . ?
O2B B2 1.480(4) . ?
C1A C2A 1.536(9) . ?
C1B C2B 1.541(7) . ?
C2A H2AA 0.9900 . ?
C2A H2AB 0.9900 . ?
C2A C3A 1.466(9) . ?
C2B H2BA 0.9900 . ?
C2B H2BB 0.9900 . ?
C2B C3B 1.493(9) . ?
C3A H3AA 0.9800 . ?
C3A H3AB 0.9800 . ?
C3A H3AC 0.9800 . ?
C3B H3BA 0.9800 . ?
C3B H3BB 0.9800 . ?
C3B H3BC 0.9800 . ?
B1 B2 1.732(5) . ?
B1 B3 1.759(5) . ?
B1 B4 1.736(4) . ?
B1 B5 1.776(4) . ?
B1 B6 1.751(4) . ?
B2 H2 1.1200 . ?
B2 B3 1.777(4) . ?
B2 B6 1.776(4) . ?
B2 B7 1.773(4) . ?
B2 B11 1.758(4) . ?
B3 H3 1.1200 . ?
B3 B4 1.780(5) . ?
B3 B7 1.779(5) . ?
B3 B8 1.769(4) . ?
B4 H4 1.1200 . ?
B4 B5 1.783(4) . ?
B4 B8 1.779(5) . ?
B4 B9 1.771(4) . ?
B5 H5 1.1200 . ?
B5 B6 1.792(4) . ?
B5 B9 1.787(3) . ?
B5 B10 1.764(4) . ?
B6 H6 1.1200 . ?
B6 B10 1.774(4) . ?
B6 B11 1.772(4) . ?
B7 H7 1.1200 . ?
B7 B8 1.809(4) . ?
B7 B11 1.801(4) . ?
B7 B12 1.782(4) . ?
B8 H8 1.1200 . ?
B8 B9 1.798(4) . ?
B8 B12 1.779(4) . ?
B9 H9 1.1200 . ?
B9 B10 1.786(4) . ?
B9 B12 1.789(4) . ?
B10 H10 1.1200 . ?
B10 B11 1.783(4) . ?
B10 B12 1.785(4) . ?
B11 H11 1.1200 . ?
B11 B12 1.790(4) . ?
B12 H12 1.1200 . ?
N001 C4A 1.499(5) . ?
N001 C4B 1.580(5) . ?
N001 C8A 1.528(5) . ?
N001 C8B 1.525(5) . ?
N001 C12A 1.539(5) . ?
N001 C12B 1.526(5) . ?
N001 C16A 1.533(6) . ?
N001 C16B 1.460(5) . ?
C4A H4AA 0.9900 . ?
C4A H4AB 0.9900 . ?
C4A C5A 1.493(13) . ?
C4B H4BA 0.9900 . ?
C4B H4BB 0.9900 . ?
C4B C5B 1.495(11) . ?
C5A H5AA 0.9900 . ?
C5A H5AB 0.9900 . ?
C5A C6A 1.473(15) . ?
C5B H5BA 0.9900 . ?
C5B H5BB 0.9900 . ?
C5B C6B 1.592(11) . ?
C6A H6AA 0.9900 . ?
C6A H6AB 0.9900 . ?
C6A C7A 1.454(13) . ?
C6B H6BA 0.9900 . ?
C6B H6BB 0.9900 . ?
C6B C7B 1.500(12) . ?
C7A H7AA 0.9800 . ?
C7A H7AB 0.9800 . ?
C7A H7AC 0.9800 . ?
C7B H7BA 0.9800 . ?
C7B H7BB 0.9800 . ?
C7B H7BC 0.9800 . ?
C8A H8AA 0.9900 . ?
C8A H8AB 0.9900 . ?
C8A C9A 1.516(15) . ?
C8B H8BA 0.9900 . ?
C8B H8BB 0.9900 . ?
C8B C9B 1.366(18) . ?
C9A H9AA 0.9900 . ?
C9A H9AB 0.9900 . ?
C9A C10A 1.46(2) . ?
C9B H9BA 0.9900 . ?
C9B H9BB 0.9900 . ?
C9B C10B 1.514(17) . ?
C10A H10A 0.9900 . ?
C10A H10B 0.9900 . ?
C10A C11A 1.501(11) . ?
C10B H10C 0.9900 . ?
C10B H10D 0.9900 . ?
C10B C11B 1.448(17) . ?
C11A H11A 0.9800 . ?
C11A H11B 0.9800 . ?
C11A H11C 0.9800 . ?
C11B H11D 0.9800 . ?
C11B H11E 0.9800 . ?
C11B H11F 0.9800 . ?
C12A H12A 0.9900 . ?
C12A H12B 0.9900 . ?
C12A C13A 1.500(13) . ?
C12B H12C 0.9900 . ?
C12B H12D 0.9900 . ?
C12B C13B 1.499(10) . ?
C13A H13A 0.9900 . ?
C13A H13B 0.9900 . ?
C13A C14A 1.557(9) . ?
C13B H13C 0.9900 . ?
C13B H13D 0.9900 . ?
C13B C14B 1.480(11) . ?
C14A H14A 0.9900 . ?
C14A H14B 0.9900 . ?
C14A C15A 1.512(9) . ?
C14B H14C 0.9900 . ?
C14B H14D 0.9900 . ?
C14B C15B 1.373(14) . ?
C15A H15A 0.9800 . ?
C15A H15B 0.9800 . ?
C15A H15C 0.9800 . ?
C15B H15D 0.9800 . ?
C15B H15E 0.9800 . ?
C15B H15F 0.9800 . ?
C16A H16A 0.9900 . ?
C16A H16B 0.9900 . ?
C16A C17A 1.520(8) . ?
C16B H16C 0.9900 . ?
C16B H16D 0.9900 . ?
C16B C17B 1.519(7) . ?
C17A H17A 0.9900 . ?
C17A H17B 0.9900 . ?
C17A C18 1.451(6) . ?
C17B H17C 0.9900 . ?
C17B H17D 0.9900 . ?
C17B C18 1.515(7) . ?
C18 H18A 0.9900 . ?
C18 H18B 0.9900 . ?
C18 H18C 0.9900 . ?
C18 H18D 0.9900 . ?
C18 C19 1.480(5) . ?
C19 H19A 0.9800 . ?
C19 H19B 0.9800 . ?
C19 H19C 0.9800 . ?

loop_
_geom_torsion_atom_site_label_1
_geom_torsion_atom_site_label_2
_geom_torsion_atom_site_label_3
_geom_torsion_atom_site_label_4
_geom_torsion
_geom_torsion_site_symmetry_1
_geom_torsion_site_symmetry_2
_geom_torsion_site_symmetry_3
_geom_torsion_site_symmetry_4
_geom_torsion_publ_flag
O1A C1A C2A C3A 137.1(11) . . . . ?
O1A B1 B2 B3 100.4(4) . . . . ?
O1A B1 B2 B6 -118.9(4) . . . . ?
O1A B1 B2 B7 138.1(4) . . . . ?
O1A B1 B2 B11 -157.1(4) . . . . ?
O1A B1 B3 B2 -132.8(4) . . . . ?
O1A B1 B3 B4 88.0(4) . . . . ?
O1A B1 B3 B7 -170.0(3) . . . . ?
O1A B1 B3 B8 125.7(3) . . . . ?
O1A B1 B4 O2A -1.8(4) . . . . ?
O1A B1 B4 B3 -115.6(3) . . . . ?
O1A B1 B4 B5 103.7(3) . . . . ?
O1A B1 B4 B8 -153.2(3) . . . . ?
O1A B1 B4 B9 142.6(3) . . . . ?
O1A B1 B5 B4 -93.6(3) . . . . ?
O1A B1 B5 B6 126.4(3) . . . . ?
O1A B1 B5 B9 -131.5(2) . . . . ?
O1A B1 B5 B10 165.6(2) . . . . ?
O1A B1 B6 B2 131.2(4) . . . . ?
O1A B1 B6 B5 -89.1(4) . . . . ?
O1A B1 B6 B10 -128.2(4) . . . . ?
O1A B1 B6 B11 168.7(4) . . . . ?
O1B C1B C2B C3B 95.7(6) . . . . ?
O1B B1 B2 O2B -1.8(3) . . . . ?
O1B B1 B2 B3 104.9(2) . . . . ?
O1B B1 B2 B6 -114.5(2) . . . . ?
O1B B1 B2 B7 142.5(2) . . . . ?
O1B B1 B2 B11 -152.7(2) . . . . ?
O1B B1 B3 B2 -91.3(3) . . . . ?
O1B B1 B3 B4 129.5(3) . . . . ?
O1B B1 B3 B7 -128.5(3) . . . . ?
O1B B1 B3 B8 167.2(3) . . . . ?
O1B B1 B4 B3 -87.8(4) . . . . ?
O1B B1 B4 B5 131.6(5) . . . . ?
O1B B1 B4 B8 -125.4(4) . . . . ?
O1B B1 B4 B9 170.4(4) . . . . ?
O1B B1 B5 B4 -122.8(5) . . . . ?
O1B B1 B5 B6 97.2(4) . . . . ?
O1B B1 B5 B9 -160.7(4) . . . . ?
O1B B1 B5 B10 136.4(4) . . . . ?
O1B B1 B6 B2 86.7(3) . . . . ?
O1B B1 B6 B5 -133.7(4) . . . . ?
O1B B1 B6 B10 -172.8(3) . . . . ?
O1B B1 B6 B11 124.2(3) . . . . ?
O2A C1A C2A C3A -73.3(13) . . . . ?
O2A B4 B5 B1 89.3(3) . . . . ?
O2A B4 B5 B6 124.3(3) . . . . ?
O2A B4 B5 B9 -134.1(3) . . . . ?
O2A B4 B5 B10 -172.9(2) . . . . ?
O2A B4 B8 B3 -91.6(5) . . . . ?
O2A B4 B8 B7 -129.5(4) . . . . ?
O2A B4 B8 B9 129.3(5) . . . . ?
O2A B4 B8 B12 168.0(4) . . . . ?
O2A B4 B9 B5 84.2(4) . . . . ?
O2A B4 B9 B8 -136.5(4) . . . . ?
O2A B4 B9 B10 122.4(3) . . . . ?
O2A B4 B9 B12 -174.9(3) . . . . ?
O2B C1B C2B C3B -88.7(8) . . . . ?
O2B B2 B3 B1 90.7(3) . . . . ?
O2B B2 B3 B4 126.4(3) . . . . ?
O2B B2 B3 B7 -131.3(3) . . . . ?
O2B B2 B3 B8 -170.3(3) . . . . ?
O2B B2 B6 B1 -87.6(3) . . . . ?
O2B B2 B6 B5 -123.7(3) . . . . ?
O2B B2 B6 B10 173.8(3) . . . . ?
O2B B2 B6 B11 135.2(3) . . . . ?
O2B B2 B7 B3 88.3(4) . . . . ?
O2B B2 B7 B8 125.9(4) . . . . ?
O2B B2 B7 B11 -133.6(4) . . . . ?
O2B B2 B7 B12 -171.9(4) . . . . ?
O2B B2 B11 B6 -93.7(4) . . . . ?
O2B B2 B11 B7 126.8(5) . . . . ?
O2B B2 B11 B10 -132.1(4) . . . . ?
O2B B2 B11 B12 164.9(4) . . . . ?
C1A O1A B1 B2 -136.5(6) . . . . ?
C1A O1A B1 B3 -59.4(7) . . . . ?
C1A O1A B1 B4 3.9(6) . . . . ?
C1A O1A B1 B5 66.8(6) . . . . ?
C1A O1A B1 B6 133.4(6) . . . . ?
C1A O2A B4 B1 -0.8(6) . . . . ?
C1A O2A B4 B3 59.8(6) . . . . ?
C1A O2A B4 B5 -62.3(6) . . . . ?
C1A O2A B4 B8 131.1(6) . . . . ?
C1A O2A B4 B9 -127.3(6) . . . . ?
C1B O1B B1 B2 2.8(4) . . . . ?
C1B O1B B1 B3 65.4(4) . . . . ?
C1B O1B B1 B4 132.1(4) . . . . ?
C1B O1B B1 B5 -134.7(4) . . . . ?
C1B O1B B1 B6 -59.8(4) . . . . ?
C1B O2B B2 B1 0.2(4) . . . . ?
C1B O2B B2 B3 -61.6(4) . . . . ?
C1B O2B B2 B6 61.6(5) . . . . ?
C1B O2B B2 B7 -128.4(5) . . . . ?
C1B O2B B2 B11 133.9(5) . . . . ?
B1 O1A C1A O2A -5.3(11) . . . . ?
B1 O1A C1A C2A 142.2(9) . . . . ?
B1 O1B C1B O2B -3.3(6) . . . . ?
B1 O1B C1B C2B 172.2(6) . . . . ?
B1 B2 B3 B4 35.63(19) . . . . ?
B1 B2 B3 B7 138.0(2) . . . . ?
B1 B2 B3 B8 98.9(2) . . . . ?
B1 B2 B6 B5 -36.16(17) . . . . ?
B1 B2 B6 B10 -98.7(2) . . . . ?
B1 B2 B6 B11 -137.19(19) . . . . ?
B1 B2 B7 B3 -37.65(19) . . . . ?
B1 B2 B7 B8 0.0(2) . . . . ?
B1 B2 B7 B11 100.5(2) . . . . ?
B1 B2 B7 B12 62.2(3) . . . . ?
B1 B2 B11 B6 38.06(18) . . . . ?
B1 B2 B11 B7 -101.5(2) . . . . ?
B1 B2 B11 B10 -0.3(2) . . . . ?
B1 B2 B11 B12 -63.3(2) . . . . ?
B1 B3 B4 O2A -84.8(3) . . . . ?
B1 B3 B4 B5 35.95(18) . . . . ?
B1 B3 B4 B8 137.6(2) . . . . ?
B1 B3 B4 B9 100.3(2) . . . . ?
B1 B3 B7 B2 36.62(19) . . . . ?
B1 B3 B7 B8 -100.4(2) . . . . ?
B1 B3 B7 B11 -0.1(2) . . . . ?
B1 B3 B7 B12 -63.0(2) . . . . ?
B1 B3 B8 B4 -37.0(2) . . . . ?
B1 B3 B8 B7 100.2(2) . . . . ?
B1 B3 B8 B9 -0.6(3) . . . . ?
B1 B3 B8 B12 62.6(3) . . . . ?
B1 B4 B5 B6 35.05(19) . . . . ?
B1 B4 B5 B9 136.7(2) . . . . ?
B1 B4 B5 B10 97.9(2) . . . . ?
B1 B4 B8 B3 37.77(19) . . . . ?
B1 B4 B8 B7 -0.1(2) . . . . ?
B1 B4 B8 B9 -101.2(2) . . . . ?
B1 B4 B8 B12 -62.6(2) . . . . ?
B1 B4 B9 B5 -38.9(2) . . . . ?
B1 B4 B9 B8 100.3(2) . . . . ?
B1 B4 B9 B10 -0.8(3) . . . . ?
B1 B4 B9 B12 62.0(3) . . . . ?
B1 B5 B6 B2 35.6(2) . . . . ?
B1 B5 B6 B10 135.2(2) . . . . ?
B1 B5 B6 B11 98.4(2) . . . . ?
B1 B5 B9 B4 37.34(19) . . . . ?
B1 B5 B9 B8 0.8(2) . . . . ?
B1 B5 B9 B10 -99.1(2) . . . . ?
B1 B5 B9 B12 -62.0(2) . . . . ?
B1 B5 B10 B6 -38.69(16) . . . . ?
B1 B5 B10 B9 99.42(19) . . . . ?
B1 B5 B10 B11 -2.0(2) . . . . ?
B1 B5 B10 B12 62.0(2) . . . . ?
B1 B6 B10 B5 39.49(19) . . . . ?
B1 B6 B10 B9 1.6(3) . . . . ?
B1 B6 B10 B11 -99.7(2) . . . . ?
B1 B6 B10 B12 -62.1(2) . . . . ?
B1 B6 B11 B2 -37.22(19) . . . . ?
B1 B6 B11 B7 -0.9(2) . . . . ?
B1 B6 B11 B10 99.5(2) . . . . ?
B1 B6 B11 B12 62.1(2) . . . . ?
B2 O2B C1B O1B 1.9(7) . . . . ?
B2 O2B C1B C2B -174.0(5) . . . . ?
B2 B1 B3 B4 -139.18(19) . . . . ?
B2 B1 B3 B7 -37.15(18) . . . . ?
B2 B1 B3 B8 -101.5(2) . . . . ?
B2 B1 B4 O2A 151.5(3) . . . . ?
B2 B1 B4 B3 37.7(2) . . . . ?
B2 B1 B4 B5 -102.9(2) . . . . ?
B2 B1 B4 B8 0.1(2) . . . . ?
B2 B1 B4 B9 -64.1(3) . . . . ?
B2 B1 B5 B4 102.6(2) . . . . ?
B2 B1 B5 B6 -37.37(18) . . . . ?
B2 B1 B5 B9 64.7(2) . . . . ?
B2 B1 B5 B10 1.8(2) . . . . ?
B2 B1 B6 B5 139.66(19) . . . . ?
B2 B1 B6 B10 100.6(2) . . . . ?
B2 B1 B6 B11 37.49(18) . . . . ?
B2 B3 B4 O2A -120.4(3) . . . . ?
B2 B3 B4 B1 -35.58(19) . . . . ?
B2 B3 B4 B5 0.4(3) . . . . ?
B2 B3 B4 B8 102.0(2) . . . . ?
B2 B3 B4 B9 64.7(2) . . . . ?
B2 B3 B7 B8 -137.0(2) . . . . ?
B2 B3 B7 B11 -36.73(18) . . . . ?
B2 B3 B7 B12 -99.6(2) . . . . ?
B2 B3 B8 B4 -98.8(2) . . . . ?
B2 B3 B8 B7 38.4(2) . . . . ?
B2 B3 B8 B9 -62.4(3) . . . . ?
B2 B3 B8 B12 0.8(3) . . . . ?
B2 B6 B10 B5 101.1(2) . . . . ?
B2 B6 B10 B9 63.2(3) . . . . ?
B2 B6 B10 B11 -38.09(19) . . . . ?
B2 B6 B10 B12 -0.5(3) . . . . ?
B2 B6 B11 B7 36.31(18) . . . . ?
B2 B6 B11 B10 136.75(19) . . . . ?
B2 B6 B11 B12 99.3(2) . . . . ?
B2 B7 B8 B3 -38.09(19) . . . . ?
B2 B7 B8 B4 0.1(2) . . . . ?
B2 B7 B8 B9 62.7(2) . . . . ?
B2 B7 B8 B12 99.33(19) . . . . ?
B2 B7 B11 B6 -36.6(2) . . . . ?
B2 B7 B11 B10 -100.1(2) . . . . ?
B2 B7 B11 B12 -136.6(2) . . . . ?
B2 B7 B12 B8 -100.1(2) . . . . ?
B2 B7 B12 B9 -62.8(3) . . . . ?
B2 B7 B12 B10 1.2(3) . . . . ?
B2 B7 B12 B11 37.81(19) . . . . ?
B2 B11 B12 B7 -38.3(2) . . . . ?
B2 B11 B12 B8 0.1(2) . . . . ?
B2 B11 B12 B9 64.4(2) . . . . ?
B2 B11 B12 B10 100.9(2) . . . . ?
B3 B1 B2 O2B -106.7(2) . . . . ?
B3 B1 B2 B6 140.62(19) . . . . ?
B3 B1 B2 B7 37.64(18) . . . . ?
B3 B1 B2 B11 102.4(2) . . . . ?
B3 B1 B4 O2A 113.8(3) . . . . ?
B3 B1 B4 B5 -140.6(2) . . . . ?
B3 B1 B4 B8 -37.58(19) . . . . ?
B3 B1 B4 B9 -101.8(2) . . . . ?
B3 B1 B5 B4 36.6(2) . . . . ?
B3 B1 B5 B6 -103.4(3) . . . . ?
B3 B1 B5 B9 -1.3(3) . . . . ?
B3 B1 B5 B10 -64.2(3) . . . . ?
B3 B1 B6 B2 -36.6(2) . . . . ?
B3 B1 B6 B5 103.0(2) . . . . ?
B3 B1 B6 B10 63.9(3) . . . . ?
B3 B1 B6 B11 0.9(3) . . . . ?
B3 B2 B6 B1 35.67(19) . . . . ?
B3 B2 B6 B5 -0.5(3) . . . . ?
B3 B2 B6 B10 -63.0(3) . . . . ?
B3 B2 B6 B11 -101.5(2) . . . . ?
B3 B2 B7 B8 37.65(18) . . . . ?
B3 B2 B7 B11 138.1(2) . . . . ?
B3 B2 B7 B12 99.9(2) . . . . ?
B3 B2 B11 B6 101.8(3) . . . . ?
B3 B2 B11 B7 -37.8(2) . . . . ?
B3 B2 B11 B10 63.4(3) . . . . ?
B3 B2 B11 B12 0.4(3) . . . . ?
B3 B4 B5 B1 -35.7(2) . . . . ?
B3 B4 B5 B6 -0.7(2) . . . . ?
B3 B4 B5 B9 101.0(2) . . . . ?
B3 B4 B5 B10 62.1(2) . . . . ?
B3 B4 B8 B7 -37.87(18) . . . . ?
B3 B4 B8 B9 -139.02(19) . . . . ?
B3 B4 B8 B12 -100.40(19) . . . . ?
B3 B4 B9 B5 -102.5(2) . . . . ?
B3 B4 B9 B8 36.71(18) . . . . ?
B3 B4 B9 B10 -64.4(2) . . . . ?
B3 B4 B9 B12 -1.6(2) . . . . ?
B3 B7 B8 B4 38.15(18) . . . . ?
B3 B7 B8 B9 100.8(2) . . . . ?
B3 B7 B8 B12 137.41(19) . . . . ?
B3 B7 B11 B2 37.23(19) . . . . ?
B3 B7 B11 B6 0.6(2) . . . . ?
B3 B7 B11 B10 -62.8(2) . . . . ?
B3 B7 B11 B12 -99.4(2) . . . . ?
B3 B7 B12 B8 -37.24(17) . . . . ?
B3 B7 B12 B9 0.0(2) . . . . ?
B3 B7 B12 B10 64.0(2) . . . . ?
B3 B7 B12 B11 100.6(2) . . . . ?
B3 B8 B9 B4 -36.79(19) . . . . ?
B3 B8 B9 B5 -0.1(3) . . . . ?
B3 B8 B9 B10 62.4(2) . . . . ?
B3 B8 B9 B12 99.5(2) . . . . ?
B3 B8 B12 B7 37.6(2) . . . . ?
B3 B8 B12 B9 -101.5(2) . . . . ?
B3 B8 B12 B10 -64.2(2) . . . . ?
B3 B8 B12 B11 -0.6(3) . . . . ?
B4 O2A C1A O1A 4.0(11) . . . . ?
B4 O2A C1A C2A -144.6(8) . . . . ?
B4 B1 B2 O2B -144.4(2) . . . . ?
B4 B1 B2 B3 -37.70(18) . . . . ?
B4 B1 B2 B6 102.9(2) . . . . ?
B4 B1 B2 B7 -0.1(3) . . . . ?
B4 B1 B2 B11 64.7(2) . . . . ?
B4 B1 B3 B2 139.18(19) . . . . ?
B4 B1 B3 B7 102.02(19) . . . . ?
B4 B1 B3 B8 37.7(2) . . . . ?
B4 B1 B5 B6 -140.0(2) . . . . ?
B4 B1 B5 B9 -37.85(19) . . . . ?
B4 B1 B5 B10 -100.8(2) . . . . ?
B4 B1 B6 B2 -102.7(3) . . . . ?
B4 B1 B6 B5 36.9(2) . . . . ?
B4 B1 B6 B10 -2.1(3) . . . . ?
B4 B1 B6 B11 -65.2(3) . . . . ?
B4 B3 B7 B2 98.5(2) . . . . ?
B4 B3 B7 B8 -38.45(17) . . . . ?
B4 B3 B7 B11 61.8(2) . . . . ?
B4 B3 B7 B12 -1.1(2) . . . . ?
B4 B3 B8 B7 137.21(19) . . . . ?
B4 B3 B8 B9 36.41(18) . . . . ?
B4 B3 B8 B12 99.64(19) . . . . ?
B4 B5 B6 B1 -34.88(19) . . . . ?
B4 B5 B6 B2 0.7(2) . . . . ?
B4 B5 B6 B10 100.30(19) . . . . ?
B4 B5 B6 B11 63.5(2) . . . . ?
B4 B5 B9 B8 -36.50(19) . . . . ?
B4 B5 B9 B10 -136.4(2) . . . . ?
B4 B5 B9 B12 -99.3(2) . . . . ?
B4 B5 B10 B6 -99.7(2) . . . . ?
B4 B5 B10 B9 38.39(17) . . . . ?
B4 B5 B10 B11 -63.0(2) . . . . ?
B4 B5 B10 B12 0.9(2) . . . . ?
B4 B8 B9 B5 36.65(18) . . . . ?
B4 B8 B9 B10 99.22(18) . . . . ?
B4 B8 B9 B12 136.29(18) . . . . ?
B4 B8 B12 B7 100.8(2) . . . . ?
B4 B8 B12 B9 -38.31(17) . . . . ?
B4 B8 B12 B10 -1.0(2) . . . . ?
B4 B8 B12 B11 62.6(2) . . . . ?
B4 B9 B10 B5 -38.59(18) . . . . ?
B4 B9 B10 B6 -0.5(2) . . . . ?
B4 B9 B10 B11 63.0(2) . . . . ?
B4 B9 B10 B12 99.7(2) . . . . ?
B4 B9 B12 B7 1.0(2) . . . . ?
B4 B9 B12 B8 38.50(16) . . . . ?
B4 B9 B12 B10 -99.90(19) . . . . ?
B4 B9 B12 B11 -63.5(2) . . . . ?
B5 B1 B2 O2B 150.0(2) . . . . ?
B5 B1 B2 B3 -103.4(2) . . . . ?
B5 B1 B2 B6 37.26(18) . . . . ?
B5 B1 B2 B7 -65.7(2) . . . . ?
B5 B1 B2 B11 -0.9(2) . . . . ?
B5 B1 B3 B2 102.7(2) . . . . ?
B5 B1 B3 B4 -36.5(2) . . . . ?
B5 B1 B3 B7 65.5(3) . . . . ?
B5 B1 B3 B8 1.2(3) . . . . ?
B5 B1 B4 O2A -105.5(3) . . . . ?
B5 B1 B4 B3 140.6(2) . . . . ?
B5 B1 B4 B8 103.1(2) . . . . ?
B5 B1 B4 B9 38.8(2) . . . . ?
B5 B1 B6 B2 -139.66(19) . . . . ?
B5 B1 B6 B10 -39.09(18) . . . . ?
B5 B1 B6 B11 -102.17(19) . . . . ?
B5 B4 B8 B3 102.0(2) . . . . ?
B5 B4 B8 B7 64.1(2) . . . . ?
B5 B4 B8 B9 -37.02(18) . . . . ?
B5 B4 B8 B12 1.6(2) . . . . ?
B5 B4 B9 B8 139.3(2) . . . . ?
B5 B4 B9 B10 38.14(18) . . . . ?
B5 B4 B9 B12 100.90(19) . . . . ?
B5 B6 B10 B9 -37.88(17) . . . . ?
B5 B6 B10 B11 -139.16(19) . . . . ?
B5 B6 B10 B12 -101.6(2) . . . . ?
B5 B6 B11 B2 -100.4(2) . . . . ?
B5 B6 B11 B7 -64.1(2) . . . . ?
B5 B6 B11 B10 36.31(17) . . . . ?
B5 B6 B11 B12 -1.1(2) . . . . ?
B5 B9 B10 B6 38.07(18) . . . . ?
B5 B9 B10 B11 101.6(2) . . . . ?
B5 B9 B10 B12 138.30(18) . . . . ?
B5 B9 B12 B7 64.1(2) . . . . ?
B5 B9 B12 B8 101.64(18) . . . . ?
B5 B9 B12 B10 -36.76(16) . . . . ?
B5 B9 B12 B11 -0.3(2) . . . . ?
B5 B10 B11 B2 1.5(2) . . . . ?
B5 B10 B11 B6 -37.15(17) . . . . ?
B5 B10 B11 B7 64.6(2) . . . . ?
B5 B10 B11 B12 100.9(2) . . . . ?
B5 B10 B12 B7 -64.8(2) . . . . ?
B5 B10 B12 B8 0.0(2) . . . . ?
B5 B10 B12 B9 37.59(16) . . . . ?
B5 B10 B12 B11 -101.78(19) . . . . ?
B6 B1 B2 O2B 112.7(2) . . . . ?
B6 B1 B2 B3 -140.62(19) . . . . ?
B6 B1 B2 B7 -103.0(2) . . . . ?
B6 B1 B2 B11 -38.20(17) . . . . ?
B6 B1 B3 B2 36.68(19) . . . . ?
B6 B1 B3 B4 -102.5(2) . . . . ?
B6 B1 B3 B7 -0.5(3) . . . . ?
B6 B1 B3 B8 -64.8(3) . . . . ?
B6 B1 B4 O2A -142.5(3) . . . . ?
B6 B1 B4 B3 103.7(3) . . . . ?
B6 B1 B4 B5 -37.0(2) . . . . ?
B6 B1 B4 B8 66.1(3) . . . . ?
B6 B1 B4 B9 1.9(3) . . . . ?
B6 B1 B5 B4 140.0(2) . . . . ?
B6 B1 B5 B9 102.1(2) . . . . ?
B6 B1 B5 B10 39.20(17) . . . . ?
B6 B2 B3 B1 -35.55(19) . . . . ?
B6 B2 B3 B4 0.1(3) . . . . ?
B6 B2 B3 B7 102.4(2) . . . . ?
B6 B2 B3 B8 63.4(3) . . . . ?
B6 B2 B7 B3 -101.4(3) . . . . ?
B6 B2 B7 B8 -63.7(3) . . . . ?
B6 B2 B7 B11 36.8(2) . . . . ?
B6 B2 B7 B12 -1.5(3) . . . . ?
B6 B2 B11 B7 -139.6(2) . . . . ?
B6 B2 B11 B10 -38.40(17) . . . . ?
B6 B2 B11 B12 -101.4(2) . . . . ?
B6 B5 B9 B4 99.0(2) . . . . ?
B6 B5 B9 B8 62.5(2) . . . . ?
B6 B5 B9 B10 -37.42(16) . . . . ?
B6 B5 B9 B12 -0.3(2) . . . . ?
B6 B5 B10 B9 138.11(18) . . . . ?
B6 B5 B10 B11 36.69(17) . . . . ?
B6 B5 B10 B12 100.66(18) . . . . ?
B6 B10 B11 B2 38.65(18) . . . . ?
B6 B10 B11 B7 101.7(2) . . . . ?
B6 B10 B11 B12 138.06(19) . . . . ?
B6 B10 B12 B7 -0.4(2) . . . . ?
B6 B10 B12 B8 64.4(2) . . . . ?
B6 B10 B12 B9 102.00(19) . . . . ?
B6 B10 B12 B11 -37.36(18) . . . . ?
B6 B11 B12 B7 -101.8(2) . . . . ?
B6 B11 B12 B8 -63.4(2) . . . . ?
B6 B11 B12 B9 0.9(2) . . . . ?
B6 B11 B12 B10 37.38(17) . . . . ?
B7 B2 B3 B1 -138.0(2) . . . . ?
B7 B2 B3 B4 -102.4(2) . . . . ?
B7 B2 B3 B8 -39.1(2) . . . . ?
B7 B2 B6 B1 99.9(2) . . . . ?
B7 B2 B6 B5 63.8(3) . . . . ?
B7 B2 B6 B10 1.3(3) . . . . ?
B7 B2 B6 B11 -37.3(2) . . . . ?
B7 B2 B11 B6 139.6(2) . . . . ?
B7 B2 B11 B10 101.2(2) . . . . ?
B7 B2 B11 B12 38.17(19) . . . . ?
B7 B3 B4 O2A 176.6(2) . . . . ?
B7 B3 B4 B1 -98.6(2) . . . . ?
B7 B3 B4 B5 -62.7(2) . . . . ?
B7 B3 B4 B8 38.97(18) . . . . ?
B7 B3 B4 B9 1.7(2) . . . . ?
B7 B3 B8 B4 -137.21(19) . . . . ?
B7 B3 B8 B9 -100.8(2) . . . . ?
B7 B3 B8 B12 -37.57(18) . . . . ?
B7 B8 B9 B4 -99.8(2) . . . . ?
B7 B8 B9 B5 -63.2(2) . . . . ?
B7 B8 B9 B10 -0.6(2) . . . . ?
B7 B8 B9 B12 36.44(17) . . . . ?
B7 B8 B12 B9 -139.09(18) . . . . ?
B7 B8 B12 B10 -101.77(19) . . . . ?
B7 B8 B12 B11 -38.18(18) . . . . ?
B7 B11 B12 B8 38.4(2) . . . . ?
B7 B11 B12 B9 102.7(2) . . . . ?
B7 B11 B12 B10 139.2(2) . . . . ?
B8 B3 B4 O2A 137.6(3) . . . . ?
B8 B3 B4 B1 -137.6(2) . . . . ?
B8 B3 B4 B5 -101.62(19) . . . . ?
B8 B3 B4 B9 -37.25(17) . . . . ?
B8 B3 B7 B2 137.0(2) . . . . ?
B8 B3 B7 B11 100.26(19) . . . . ?
B8 B3 B7 B12 37.38(17) . . . . ?
B8 B4 B5 B1 -99.4(2) . . . . ?
B8 B4 B5 B6 -64.4(2) . . . . ?
B8 B4 B5 B9 37.23(18) . . . . ?
B8 B4 B5 B10 -1.6(2) . . . . ?
B8 B4 B9 B5 -139.3(2) . . . . ?
B8 B4 B9 B10 -101.11(19) . . . . ?
B8 B4 B9 B12 -38.36(16) . . . . ?
B8 B7 B11 B2 99.4(2) . . . . ?
B8 B7 B11 B6 62.8(2) . . . . ?
B8 B7 B11 B10 -0.7(2) . . . . ?
B8 B7 B11 B12 -37.20(17) . . . . ?
B8 B7 B12 B9 37.28(17) . . . . ?
B8 B7 B12 B10 101.2(2) . . . . ?
B8 B7 B12 B11 137.9(2) . . . . ?
B8 B9 B10 B5 -101.42(19) . . . . ?
B8 B9 B10 B6 -63.4(2) . . . . ?
B8 B9 B10 B11 0.2(2) . . . . ?
B8 B9 B10 B12 36.88(16) . . . . ?
B8 B9 B12 B7 -37.51(16) . . . . ?
B8 B9 B12 B10 -138.40(17) . . . . ?
B8 B9 B12 B11 -101.99(19) . . . . ?
B9 B4 B5 B1 -136.7(2) . . . . ?
B9 B4 B5 B6 -101.6(2) . . . . ?
B9 B4 B5 B10 -38.82(17) . . . . ?
B9 B4 B8 B3 139.02(19) . . . . ?
B9 B4 B8 B7 101.14(19) . . . . ?
B9 B4 B8 B12 38.61(17) . . . . ?
B9 B5 B6 B1 -97.5(2) . . . . ?
B9 B5 B6 B2 -61.9(2) . . . . ?
B9 B5 B6 B10 37.67(16) . . . . ?
B9 B5 B6 B11 0.9(2) . . . . ?
B9 B5 B10 B6 -138.11(18) . . . . ?
B9 B5 B10 B11 -101.42(19) . . . . ?
B9 B5 B10 B12 -37.45(16) . . . . ?
B9 B8 B12 B7 139.09(18) . . . . ?
B9 B8 B12 B10 37.32(16) . . . . ?
B9 B8 B12 B11 100.91(19) . . . . ?
B9 B10 B11 B2 -62.8(2) . . . . ?
B9 B10 B11 B6 -101.43(18) . . . . ?
B9 B10 B11 B7 0.3(2) . . . . ?
B9 B10 B11 B12 36.63(16) . . . . ?
B9 B10 B12 B7 -102.4(2) . . . . ?
B9 B10 B12 B8 -37.56(16) . . . . ?
B9 B10 B12 B11 -139.37(18) . . . . ?
B10 B5 B6 B1 -135.2(2) . . . . ?
B10 B5 B6 B2 -99.6(2) . . . . ?
B10 B5 B6 B11 -36.77(17) . . . . ?
B10 B5 B9 B4 136.4(2) . . . . ?
B10 B5 B9 B8 99.9(2) . . . . ?
B10 B5 B9 B12 37.08(16) . . . . ?
B10 B6 B11 B2 -136.75(19) . . . . ?
B10 B6 B11 B7 -100.44(19) . . . . ?
B10 B6 B11 B12 -37.41(17) . . . . ?
B10 B9 B12 B7 100.89(19) . . . . ?
B10 B9 B12 B8 138.40(17) . . . . ?
B10 B9 B12 B11 36.41(16) . . . . ?
B10 B11 B12 B7 -139.2(2) . . . . ?
B10 B11 B12 B8 -100.8(2) . . . . ?
B10 B11 B12 B9 -36.47(17) . . . . ?
B11 B2 B3 B1 -99.7(2) . . . . ?
B11 B2 B3 B4 -64.1(3) . . . . ?
B11 B2 B3 B7 38.3(2) . . . . ?
B11 B2 B3 B8 -0.8(3) . . . . ?
B11 B2 B6 B1 137.19(19) . . . . ?
B11 B2 B6 B5 101.03(19) . . . . ?
B11 B2 B6 B10 38.53(18) . . . . ?
B11 B2 B7 B3 -138.1(2) . . . . ?
B11 B2 B7 B8 -100.5(2) . . . . ?
B11 B2 B7 B12 -38.29(19) . . . . ?
B11 B6 B10 B5 139.16(19) . . . . ?
B11 B6 B10 B9 101.28(19) . . . . ?
B11 B6 B10 B12 37.56(17) . . . . ?
B11 B7 B8 B3 -100.0(2) . . . . ?
B11 B7 B8 B4 -61.8(2) . . . . ?
B11 B7 B8 B9 0.8(2) . . . . ?
B11 B7 B8 B12 37.44(18) . . . . ?
B11 B7 B12 B8 -137.9(2) . . . . ?
B11 B7 B12 B9 -100.6(2) . . . . ?
B11 B7 B12 B10 -36.65(18) . . . . ?
B11 B10 B12 B7 36.96(19) . . . . ?
B11 B10 B12 B8 101.81(19) . . . . ?
B11 B10 B12 B9 139.37(18) . . . . ?
B12 B7 B8 B3 -137.41(19) . . . . ?
B12 B7 B8 B4 -99.26(19) . . . . ?
B12 B7 B8 B9 -36.63(17) . . . . ?
B12 B7 B11 B2 136.6(2) . . . . ?
B12 B7 B11 B6 100.0(2) . . . . ?
B12 B7 B11 B10 36.52(17) . . . . ?
B12 B8 B9 B4 -136.29(18) . . . . ?
B12 B8 B9 B5 -99.64(19) . . . . ?
B12 B8 B9 B10 -37.07(16) . . . . ?
B12 B9 B10 B5 -138.30(18) . . . . ?
B12 B9 B10 B6 -100.2(2) . . . . ?
B12 B9 B10 B11 -36.68(16) . . . . ?
B12 B10 B11 B2 -99.4(2) . . . . ?
B12 B10 B11 B6 -138.06(19) . . . . ?
B12 B10 B11 B7 -36.33(17) . . . . ?
N001 C4A C5A C6A 176.1(9) . . . . ?
N001 C4B C5B C6B -161.3(6) . . . . ?
N001 C8A C9A C10A -177.4(7) . . . . ?
N001 C8B C9B C10B 176.9(7) . . . . ?
N001 C12A C13A C14A -166.7(5) . . . . ?
N001 C12B C13B C14B 168.6(6) . . . . ?
N001 C16A C17A C18 -159.5(4) . . . . ?
N001 C16B C17B C18 177.8(4) . . . . ?
C4A N001 C8A C9A 56.9(8) . . . . ?
C4A N001 C12A C13A 59.2(6) . . . . ?
C4A N001 C16A C17A -168.3(4) . . . . ?
C4A C5A C6A C7A 168.6(12) . . . . ?
C4B N001 C8B C9B 177.7(7) . . . . ?
C4B N001 C12B C13B -63.0(5) . . . . ?
C4B N001 C16B C17B -60.4(5) . . . . ?
C4B C5B C6B C7B 178.8(9) . . . . ?
C8A N001 C4A C5A 165.8(8) . . . . ?
C8A N001 C12A C13A -59.0(5) . . . . ?
C8A N001 C16A C17A -50.6(5) . . . . ?
C8A C9A C10A C11A 175.3(11) . . . . ?
C8B N001 C4B C5B 71.4(6) . . . . ?
C8B N001 C12B C13B -174.7(5) . . . . ?
C8B N001 C16B C17B 54.7(5) . . . . ?
C8B C9B C10B C11B -174.2(10) . . . . ?
C12A N001 C4A C5A 46.7(9) . . . . ?
C12A N001 C8A C9A 179.7(8) . . . . ?
C12A N001 C16A C17A 66.6(5) . . . . ?
C12A C13A C14A C15A -172.2(5) . . . . ?
C12B N001 C4B C5B -43.6(6) . . . . ?
C12B N001 C8B C9B -66.8(8) . . . . ?
C12B N001 C16B C17B 178.6(4) . . . . ?
C12B C13B C14B C15B 53.2(11) . . . . ?
C16A N001 C4A C5A -74.6(9) . . . . ?
C16A N001 C8A C9A -63.6(8) . . . . ?
C16A N001 C12A C13A -177.3(5) . . . . ?
C16A C17A C18 C19 72.4(6) . . . . ?
C16B N001 C4B C5B -166.5(5) . . . . ?
C16B N001 C8B C9B 59.2(8) . . . . ?
C16B N001 C12B C13B 58.1(5) . . . . ?
C16B C17B C18 C19 -70.4(5) . . . . ?
